data_1577227
loop_
_publ_author_name
'Chen, Liangliang'
'Shangguan, Zhichun'
'Shi, Tianyu'
'Qin, Liyuan'
'Zeng, Yiyun'
'Zhu, Qingqiu'
'Chen, Jin'
'Liang, Junhong'
'Miao, Wentao'
'He, Yurong'
'Qiu, Xiaosong'
'Wang, Xunchang'
'Zhang, Deqing'
'Yang, Renqiang'

_publ_section_title
;
 Sterically controlled 5-exo-dig cyclization enables synthesis of
 non-benzenoid polycyclic aromatic hydrocarbons with intriguing
 (anti)aromaticity and diradical properties
;
_journal_name_full 'Chemical Science'
_journal_paper_doi 10.1039/D6SC00121A
_journal_year 2026
_chemical_formula_moiety '3(C66 H56 O2)'
_chemical_formula_sum 'C198 H168 O6'
_chemical_formula_weight 2643.31
_space_group_crystal_system triclinic
_space_group_IT_number 2
_space_group_name_Hall '-P 1'
_space_group_name_H-M_alt 'P -1'
_atom_sites_solution_hydrogens geom
_atom_sites_solution_primary iterative
_audit_creation_date 2025-07-22
_audit_creation_method
;
Olex2 1.5
(compiled 2025.03.04 svn.red2d20d0 for OlexSys, GUI svn.r7188)
;
_audit_update_record
;
2025-08-07 deposited with the CCDC.	2026-05-04 downloaded from the CCDC.
;
_cell_angle_alpha 88.929(2)
_cell_angle_beta 65.138(3)
_cell_angle_gamma 80.456(3)
_cell_formula_units_Z 2
_cell_length_a 18.9545(5)
_cell_length_b 20.8030(7)
_cell_length_c 21.5827(6)
_cell_measurement_reflns_used 14742
_cell_measurement_temperature 169.97(12)
_cell_measurement_theta_max 73.5470
_cell_measurement_theta_min 2.1530
_cell_volume 7602.3(4)
_computing_cell_refinement 'CrysAlisPro 1.171.42.94a (Rigaku OD, 2023)'
_computing_data_collection 'CrysAlisPro 1.171.42.94a (Rigaku OD, 2023)'
_computing_data_reduction 'CrysAlisPro 1.171.42.94a (Rigaku OD, 2023)'
_computing_molecular_graphics 'Olex2 1.5 (Dolomanov et al., 2009)'
_computing_publication_material 'Olex2 1.5 (Dolomanov et al., 2009)'
_computing_structure_refinement 'SHELXL 2018/3 (Sheldrick, 2015)'
_computing_structure_solution 'olex2.solve 1.5 (Bourhis et al., 2015)'
_diffrn_ambient_environment N~2~
_diffrn_ambient_temperature 169.97(12)
_diffrn_detector 'Hybrid Pixel Array Detector'
_diffrn_detector_area_resol_mean 10.0000
_diffrn_detector_type HyPix
_diffrn_measured_fraction_theta_full 0.993
_diffrn_measured_fraction_theta_max 0.952
_diffrn_measurement_details
;
List of Runs (angles in degrees, time in seconds):

  # Type    Start    End  Width  t~exp~   \w     \q     \k     \f   Frames
#--------------------------------------------------------------------------
  1  \w    -92.00 -20.00   0.50   25.00    --  -46.70 124.00 106.00  144
  2  \w   -115.00 -68.00   0.50   25.00    --  -46.70-147.00-137.00   94
  3  \w    -78.00 -50.00   0.50   25.00    --  -46.70 147.00 -88.00   56
  4  \w     66.00 106.00   0.50   25.00    --   46.70-147.00-137.00   80
  5  \w     31.00  56.00   0.50   25.00    --   46.70-124.00  27.00   50
  6  \w     68.00 117.00   0.50   25.00    --   46.70 147.00 -88.00   98
  7  \w     35.00  86.00   0.50   40.00    --  103.25-124.00  27.00  102
  8  \w     86.00 112.00   0.50   40.00    --  103.25 124.00 106.00   52
  9  \w     70.00 123.00   0.50   40.00    --  103.25 147.00 -88.00  106
 10  \w     55.00  80.00   0.50   40.00    --  103.25-147.00-137.00   50
 11  \w   -107.00 -80.00   0.50   40.00    -- -104.50 124.00 106.00   54
 12  \w   -144.00-116.00   0.50   40.00    -- -104.50-124.00  27.00   56
 13  \w   -127.00 -33.00   0.50   40.00    -- -104.50 147.00 -88.00  188
 14  \w   -137.00-112.00   0.50   40.00    -- -104.50-147.00-137.00   50
 15  \w    -12.00  22.00   0.50   25.00    --  -46.70  19.00-180.00   68
 16  \w   -114.00 -24.00   0.50   25.00    --  -46.70 -77.00  30.00  180
 17  \w   -110.00 -33.00   0.50   25.00    --  -46.70 -57.00 -90.00  154
 18  \w    -14.00  13.00   0.50   25.00    --  -46.70  19.00 -60.00   54
 19  \w    -28.00  29.00   0.50   25.00    --   46.70 -19.00 -60.00  114
 20  \w    -27.00  29.00   0.50   25.00    --   46.70 -19.00  30.00  112
 21  \w     91.00 163.00   0.50   40.00    --  103.25 125.00  60.00  144
 22  \w     42.00  75.00   0.50   40.00    --  103.25 -61.00  30.00   66
 23  \w     83.00 108.00   0.50   40.00    --  103.25 -77.00   0.00   50
 24  \w     52.00 106.00   0.50   40.00    --  103.25 -94.00 -30.00  108
 25  \w     91.00 172.00   0.50   40.00    --  103.25  15.00  90.00  162
 26  \w    107.00 173.00   0.50   40.00    --  103.25 125.00 150.00  132
 27  \w     74.00 101.00   0.50   40.00    --  103.25 -94.00-150.00   54
 28  \w     37.00 111.00   0.50   40.00    --  103.25-125.00 -60.00  148
 29  \w     44.00  74.00   0.50   40.00    --  103.25 -61.00  60.00   60
 30  \w     95.00 165.00   0.50   40.00    --  103.25  15.00  60.00  140
 31  \w     32.00  69.00   0.50   40.00    --  103.25 -77.00   0.00   74
 32  \w   -111.00 -64.00   0.50   40.00    -- -104.50 125.00-180.00   94
 33  \w    -86.00 -37.00   0.50   40.00    -- -104.50  77.00-120.00   98
 34  \w    -66.00 -32.00   0.50   40.00    -- -104.50  61.00 -60.00   68
 35  \w   -108.00 -61.00   0.50   40.00    -- -104.50 125.00  60.00   94
 36  \w   -111.00 -85.00   0.50   40.00    -- -104.50 125.00   0.00   52
 37  \w   -109.00 -38.00   0.50   40.00    -- -104.50 116.00 -88.89  142
 38  \w   -173.00 -97.00   0.50   40.00    -- -104.50 -45.00-150.00  152
 39  \w   -101.00 -32.00   0.50   40.00    -- -104.50  77.00-180.00  138
 40  \w   -172.00-117.00   0.50   40.00    -- -104.50 -47.00-129.26  110
 41  \w   -154.00 -85.00   0.50   40.00    -- -104.50 -94.00   0.00  138
 42  \w   -109.00 -38.00   0.50   40.00    -- -104.50 117.00 155.46  142
 43  \w   -163.00 -93.00   0.50   40.00    -- -104.50 -46.00 114.21  140
 44  \w    -59.00 -34.00   0.50   40.00    -- -104.50  61.00 -90.00   50
;
_diffrn_measurement_device 'four-circle diffractometer'
_diffrn_measurement_device_type 'XtaLAB Synergy R, HyPix'
_diffrn_measurement_method '\w scans'
_diffrn_orient_matrix_type 'CrysAlisPro convention (1999,Acta A55,543-557)'
_diffrn_orient_matrix_UB_11 0.0528445000
_diffrn_orient_matrix_UB_12 -0.0303164000
_diffrn_orient_matrix_UB_13 0.0348558000
_diffrn_orient_matrix_UB_21 -0.0006447000
_diffrn_orient_matrix_UB_22 -0.0686584000
_diffrn_orient_matrix_UB_23 -0.0250755000
_diffrn_orient_matrix_UB_31 0.0740422000
_diffrn_orient_matrix_UB_32 0.0049492000
_diffrn_orient_matrix_UB_33 -0.0660716000
_diffrn_radiation_monochromator mirror
_diffrn_radiation_probe x-ray
_diffrn_radiation_type 'Cu K\a'
_diffrn_radiation_wavelength 1.54184
_diffrn_reflns_av_R_equivalents 0.1595
_diffrn_reflns_av_unetI/netI 0.1264
_diffrn_reflns_Laue_measured_fraction_full 0.993
_diffrn_reflns_Laue_measured_fraction_max 0.952
_diffrn_reflns_limit_h_max 23
_diffrn_reflns_limit_h_min -23
_diffrn_reflns_limit_k_max 26
_diffrn_reflns_limit_k_min -25
_diffrn_reflns_limit_l_max 26
_diffrn_reflns_limit_l_min -26
_diffrn_reflns_number 98493
_diffrn_reflns_point_group_measured_fraction_full 0.993
_diffrn_reflns_point_group_measured_fraction_max 0.952
_diffrn_reflns_theta_full 67.684
_diffrn_reflns_theta_max 75.961
_diffrn_reflns_theta_min 2.157
_diffrn_source 'Rotating-anode X-ray tube'
_diffrn_source_type 'PhotonJet R (Cu) X-ray Source'
_exptl_absorpt_coefficient_mu 0.519
_exptl_absorpt_correction_T_max 1.00000
_exptl_absorpt_correction_T_min 0.69936
_exptl_absorpt_correction_type multi-scan
_exptl_absorpt_process_details
;
CrysAlisPro 1.171.42.94a (Rigaku Oxford Diffraction, 2023)
Empirical absorption correction using spherical harmonics,
implemented in SCALE3 ABSPACK scaling algorithm.
;
_exptl_crystal_colour 'metallic dark black'
_exptl_crystal_density_diffrn 1.155
_exptl_crystal_description plate
_exptl_crystal_F_000 2808
_exptl_crystal_size_max 0.2
_exptl_crystal_size_mid 0.14
_exptl_crystal_size_min 0.005
_refine_diff_density_max 0.402
_refine_diff_density_min -0.237
_refine_diff_density_rms 0.060
_refine_ls_extinction_coef 0.00019(4)
_refine_ls_extinction_expression Fc^*^=kFc[1+0.001xFc^2^\l^3^/sin(2\q)]^-1/4^
_refine_ls_extinction_method 'SHELXL-2018/3 (Sheldrick 2018)'
_refine_ls_goodness_of_fit_ref 0.963
_refine_ls_hydrogen_treatment constr
_refine_ls_matrix_type full
_refine_ls_number_parameters 1874
_refine_ls_number_reflns 30211
_refine_ls_number_restraints 0
_refine_ls_restrained_S_all 0.963
_refine_ls_R_factor_all 0.1599
_refine_ls_R_factor_gt 0.0746
_refine_ls_shift/su_max 0.001
_refine_ls_shift/su_mean 0.000
_refine_ls_structure_factor_coef Fsqd
_refine_ls_weighting_details 'w=1/[\s^2^(Fo^2^)+(0.1078P)^2^] where P=(Fo^2^+2Fc^2^)/3'
_refine_ls_weighting_scheme calc
_refine_ls_wR_factor_gt 0.1791
_refine_ls_wR_factor_ref 0.2221
_reflns_Friedel_coverage 0.000
_reflns_number_gt 14773
_reflns_number_total 30211
_reflns_threshold_expression 'I > 2\s(I)'
_cod_data_source_file d6sc00121a2.cif
_cod_data_source_block tx13653d_autored
_cod_database_code 1577227
_shelx_shelxl_version_number 2018/3
_chemical_oxdiff_usercomment CHO
_shelx_space_group_comment
;
The symmetry employed for this shelxl refinement is uniquely defined
by the following loop, which should always be used as a source of
symmetry information in preference to the above space-group names.
They are only intended as comments.
;
_reflns_odcompleteness_completeness 99.35
_reflns_odcompleteness_iscentric 1
_reflns_odcompleteness_theta 66.97
_olex2_refinement_description
;
1. Fixed Uiso
 At 1.2 times of:
  All C(H) groups
 At 1.5 times of:
  All C(H,H,H) groups
2.a Aromatic/amide H refined with riding coordinates:
 C82(H82), C2BA(H2BA), C19(H19), C36(H36), C5AA(H5AA), C113(H113), C2(H2),
 C118(H118), C10(H10), C4AA(H4AA), C3(H3), C3BA(H3BA), C121(H121), C96(H96),
 C74(H74), C81(H81), C3CA(H3CA), C54(H54), C73(H73), C91(H91), C23(H23),
 C86(H86), C87(H87), C116(H116), C22(H22), C93(H93), C120(H120), C18(H18),
 C40(H40), C115(H115), C15(H15), C44(H44), C94(H94), C8BA(H8BA), C0CA(H0CA),
 C59(H59), C37(H37), C2DA(H2DA), C12(H12), C1CA(H1CA), C49(H49), C6CA(H6CA),
 C57(H57), C45(H45), C5CA(H5CA), C31(H31), C127(H127), C169(H169), C14(H14),
 C38(H38), C101(H101), C30(H30), C51(H51), C52(H52), C125(H125), C99(H99),
 C195(H195), C167(H167), C193(H193), C0DA(H0DA)
2.b Idealised Me refined as rotating group:
 C62(H62A,H62B,H62C), C129(H12A,H12B,H12C), C5DA(H5DA,H5DB,H5DC), C197(H19A,
 H19B,H19C), C134(H13A,H13B,H13C), C135(H13D,H13E,H13F), C172(H17A,H17B,H17C),
 C198(H19D,H19E,H19F), C176(H17D,H17E,H17F), C104(H10A,H10B,H10C), C130(H13G,
 H13H,H13I), C171(H17G,H17H,H17I), C8DA(H8DA,H8DB,H8DC), C177(H17J,H17K,H17L),
 C61(H61A,H61B,H61C), C41(H41A,H41B,H41C), C105(H10D,H10E,H10F), C103(H10G,H10H,
 H10I), C4DA(H4DA,H4DB,H4DC), C178(H17M,H17N,H17O), C108(H10J,H10K,H10L),
 C136(H13J,H13K,H13L), C63(H63A,H63B,H63C), C42(H42A,H42B,H42C), C66(H66A,H66B,
 H66C), C131(H13M,H13N,H13O), C173(H17P,H17Q,H17R), C67(H67A,H67B,H67C),
 C199(H19G,H19H,H19I), C68(H68A,H68B,H68C), C6DA(H6DA,H6DB,H6DC), C109(H10M,
 H10N,H10O), C202(H20A,H20B,H20C), C110(H11A,H11B,H11C), C203(H20D,H20E,H20F),
 C204(H20G,H20H,H20I)
;
_olex2_submission_special_instructions 'No special instructions were received'
_oxdiff_exptl_absorpt_empirical_details
;
Empirical correction (ABSPACK) includes:
- Absorption correction using spherical harmonics
- Frame scaling
;
_oxdiff_exptl_absorpt_empirical_full_max 2.919
_oxdiff_exptl_absorpt_empirical_full_min 0.243

loop_
_space_group_symop_operation_xyz
'x, y, z'
'-x, -y, -z'

loop_
_atom_site_label
_atom_site_type_symbol
_atom_site_fract_x
_atom_site_fract_y
_atom_site_fract_z
_atom_site_U_iso_or_equiv
_atom_site_adp_type
_atom_site_occupancy
_atom_site_site_symmetry_order
_atom_site_calc_flag
_atom_site_refinement_flags_posn
_atom_site_refinement_flags_adp
_atom_site_refinement_flags_occupancy
_atom_site_disorder_assembly
_atom_site_disorder_group
O64 O 0.94274(13) 0.53647(11) 0.35532(11) 0.0523(6) Uani 1 1 d . . . . .
O106 O 1.15529(14) 0.87743(11) 0.25425(12) 0.0563(6) Uani 1 1 d . . . . .
O200 O 0.66020(14) 0.97088(11) 0.35523(11) 0.0551(6) Uani 1 1 d . . . . .
O38 O 0.55974(14) 0.98355(12) 0.63014(12) 0.0625(7) Uani 1 1 d . . . . .
O132 O 0.85820(15) 0.54350(12) 0.62676(11) 0.0606(7) Uani 1 1 d . . . . .
O174 O 0.31026(14) 0.63993(12) 0.69862(13) 0.0628(7) Uani 1 1 d . . . . .
C76 C 0.90727(16) 0.72622(15) 0.52710(14) 0.0380(7) Uani 1 1 d . . . . .
C0AA C 0.78448(17) 0.90058(15) 0.43356(14) 0.0386(7) Uani 1 1 d . . . . .
C83 C 1.01307(16) 0.68871(16) 0.41423(14) 0.0395(7) Uani 1 1 d . . . . .
C71 C 1.13228(17) 0.76830(16) 0.26133(15) 0.0408(7) Uani 1 1 d . . . . .
C75 C 0.96338(17) 0.74263(15) 0.46255(15) 0.0393(7) Uani 1 1 d . . . . .
C5 C 0.68906(17) 0.79408(16) 0.33644(14) 0.0399(7) Uani 1 1 d . . . . .
C69 C 1.10848(16) 0.66311(16) 0.28314(14) 0.0406(7) Uani 1 1 d . . . . .
C11 C 0.64576(17) 0.74974(16) 0.38503(14) 0.0399(7) Uani 1 1 d . . . . .
C6 C 0.65501(17) 0.85763(16) 0.36319(14) 0.0407(7) Uani 1 1 d . . . . .
C4BA C 0.76576(17) 0.77844(16) 0.46013(14) 0.0392(7) Uani 1 1 d . . . . .
C1BA C 0.80871(17) 0.64190(16) 0.44571(15) 0.0399(7) Uani 1 1 d . . . . .
C6AA C 0.71822(17) 0.73950(16) 0.51154(14) 0.0386(7) Uani 1 1 d . . . . .
C79 C 0.84462(17) 0.65779(16) 0.61159(15) 0.0417(8) Uani 1 1 d . . . . .
C26 C 0.38458(16) 0.84481(15) 0.68762(14) 0.0397(7) Uani 1 1 d . . . . .
C84 C 1.06230(16) 0.70447(16) 0.34666(14) 0.0392(7) Uani 1 1 d . . . . .
C5BA C 0.74569(16) 0.84778(16) 0.47100(14) 0.0379(7) Uani 1 1 d . . . . .
C72 C 1.07314(17) 0.76822(16) 0.33124(15) 0.0422(8) Uani 1 1 d . . . . .
C16 C 0.58040(17) 0.79069(16) 0.44212(15) 0.0414(8) Uani 1 1 d . . . . .
C0BA C 0.82254(17) 0.57243(16) 0.45301(15) 0.0414(7) Uani 1 1 d . . . . .
C25 C 0.42538(17) 0.80774(16) 0.62090(15) 0.0408(7) Uani 1 1 d . . . . .
C82 C 1.01363(17) 0.62414(16) 0.43567(14) 0.0424(8) Uani 1 1 d . . . . .
H82 H 1.050957 0.589735 0.405278 0.051 Uiso 1 1 calc R U . . .
C77 C 0.84337(17) 0.76597(16) 0.58651(14) 0.0397(7) Uani 1 1 d . . . . .
C2BA C 0.85361(17) 0.67981(16) 0.39527(15) 0.0418(8) Uani 1 1 d . . . . .
H2BA H 0.899055 0.659631 0.356648 0.050 Uiso 1 1 calc R U . . .
C112 C 0.70856(17) 0.85826(16) 0.71271(15) 0.0417(8) Uani 1 1 d . . . . .
C80 C 0.90694(17) 0.66091(16) 0.54394(14) 0.0400(7) Uani 1 1 d . . . . .
C9AA C 0.76142(17) 0.55646(16) 0.51096(15) 0.0408(7) Uani 1 1 d . . . . .
C70 C 1.15377(16) 0.70546(15) 0.23261(14) 0.0386(7) Uani 1 1 d . . . . .
C8CA C 0.84229(17) 1.11174(16) 0.42588(15) 0.0429(8) Uani 1 1 d . . . . .
C24 C 0.40554(17) 0.74570(16) 0.63021(15) 0.0417(8) Uani 1 1 d . . . . .
C78 C 0.80591(17) 0.72028(16) 0.63716(14) 0.0399(7) Uani 1 1 d . . . . .
C20 C 0.47641(17) 0.82636(16) 0.55506(15) 0.0401(7) Uani 1 1 d . . . . .
C88 C 1.21416(17) 0.68891(16) 0.16346(15) 0.0427(8) Uani 1 1 d . . . . .
C19 C 0.48401(18) 0.89172(17) 0.53841(15) 0.0453(8) Uani 1 1 d . . . . .
H19 H 0.450947 0.926055 0.571263 0.054 Uiso 1 1 calc R U . . .
C7AA C 0.73957(17) 0.67062(16) 0.50191(14) 0.0397(7) Uani 1 1 d . . . . .
C36 C 0.39834(17) 0.90220(16) 0.70398(15) 0.0414(8) Uani 1 1 d . . . . .
H36 H 0.437297 0.920325 0.667358 0.050 Uiso 1 1 calc R U . . .
C117 C 0.76457(17) 0.87480(16) 0.64828(15) 0.0417(8) Uani 1 1 d . . . . .
C27 C 0.33518(17) 0.80220(16) 0.73476(15) 0.0415(7) Uani 1 1 d . . . . .
C21 C 0.51923(17) 0.77456(16) 0.50295(15) 0.0418(8) Uani 1 1 d . . . . .
C97 C 1.30535(18) 0.62409(16) 0.05683(15) 0.0444(8) Uani 1 1 d . . . . .
C111 C 0.69846(17) 0.79363(17) 0.73645(15) 0.0433(8) Uani 1 1 d . . . . .
C1AA C 0.74208(17) 0.96133(16) 0.47504(15) 0.0420(8) Uani 1 1 d . . . . .
C2AA C 0.67832(17) 0.94611(16) 0.53108(15) 0.0429(8) Uani 1 1 d . . . . .
C60 C 0.72552(17) 0.37843(16) 0.65375(16) 0.0430(8) Uani 1 1 d . . . . .
C17 C 0.58857(17) 0.85539(16) 0.42913(15) 0.0417(8) Uani 1 1 d . . . . .
C35 C 0.36382(17) 0.94058(16) 0.76770(15) 0.0420(8) Uani 1 1 d . . . . .
C8AA C 0.70397(18) 0.61684(16) 0.54124(15) 0.0419(7) Uani 1 1 d . . . . .
C5AA C 0.65479(17) 0.77213(17) 0.57197(15) 0.0434(8) Uani 1 1 d . . . . .
H5AA H 0.624573 0.746589 0.606952 0.052 Uiso 1 1 calc R U . . .
C95 C 1.14403(17) 0.55755(16) 0.21186(15) 0.0428(8) Uani 1 1 d . . . . .
C32 C 0.27531(17) 0.81745(16) 0.80392(15) 0.0440(8) Uani 1 1 d . . . . .
C34 C 0.29988(17) 0.92905(16) 0.83011(15) 0.0424(8) Uani 1 1 d . . . . .
C4 C 0.75537(17) 0.78007(16) 0.27102(15) 0.0421(8) Uani 1 1 d . . . . .
C90 C 1.20554(17) 0.56934(16) 0.14785(15) 0.0415(8) Uani 1 1 d . . . . .
C113 C 0.65863(18) 0.91215(17) 0.75885(15) 0.0470(8) Uani 1 1 d . . . . .
H113 H 0.619580 0.902465 0.801388 0.056 Uiso 1 1 calc R U . . .
C2CA C 0.89242(18) 0.94328(16) 0.33399(15) 0.0438(8) Uani 1 1 d . . . . .
C122 C 0.74055(18) 0.73292(16) 0.70403(15) 0.0431(8) Uani 1 1 d . . . . .
C3AA C 0.68171(17) 0.87634(16) 0.53088(15) 0.0413(7) Uani 1 1 d . . . . .
C89 C 1.23775(17) 0.62879(16) 0.12734(14) 0.0407(7) Uani 1 1 d . . . . .
C55 C 0.71281(18) 0.39623(16) 0.59582(16) 0.0443(8) Uani 1 1 d . . . . .
C6BA C 0.82774(17) 1.04450(16) 0.41789(15) 0.0415(7) Uani 1 1 d . . . . .
C2 C 0.75142(19) 0.89898(18) 0.26168(16) 0.0491(8) Uani 1 1 d . . . . .
H2 H 0.772570 0.933939 0.235327 0.059 Uiso 1 1 calc R U . . .
C114 C 0.66244(17) 0.97624(17) 0.74684(16) 0.0458(8) Uani 1 1 d . . . . .
C123 C 0.63642(18) 0.79158(16) 0.80924(15) 0.0453(8) Uani 1 1 d . . . . .
C118 C 0.82246(18) 0.83144(16) 0.59229(15) 0.0440(8) Uani 1 1 d . . . . .
H118 H 0.850882 0.852790 0.552440 0.053 Uiso 1 1 calc R U . . .
C10 C 0.66743(17) 0.68458(16) 0.38317(15) 0.0412(7) Uani 1 1 d . . . . .
H10 H 0.636044 0.664611 0.422934 0.049 Uiso 1 1 calc R U . . .
C28 C 0.34762(18) 0.74306(16) 0.69999(16) 0.0442(8) Uani 1 1 d . . . . .
C4AA C 0.63624(17) 0.83821(17) 0.58113(15) 0.0447(8) Uani 1 1 d . . . . .
H4AA H 0.592824 0.858342 0.621254 0.054 Uiso 1 1 calc R U . . .
C3 C 0.78224(18) 0.83758(17) 0.23549(16) 0.0479(8) Uani 1 1 d . . . . .
H3 H 0.824274 0.831171 0.190937 0.057 Uiso 1 1 calc R U . . .
C3BA C 0.83216(17) 0.74525(16) 0.40166(15) 0.0425(8) Uani 1 1 d . . . . .
H3BA H 0.862102 0.770418 0.366104 0.051 Uiso 1 1 calc R U . . .
C121 C 0.7181(2) 0.67455(17) 0.73937(16) 0.0499(9) Uani 1 1 d . . . . .
H121 H 0.674432 0.679919 0.782990 0.060 Uiso 1 1 calc R U . . .
C85 C 1.17069(18) 0.82131(17) 0.22805(16) 0.0458(8) Uani 1 1 d . . . . .
C9 C 0.72990(17) 0.63973(16) 0.33146(16) 0.0434(8) Uani 1 1 d . . . . .
C96 C 1.10201(17) 0.60159(16) 0.27176(14) 0.0426(8) Uani 1 1 d . . . . .
H96 H 1.063410 0.584178 0.309356 0.051 Uiso 1 1 calc R U . . .
C46 C 0.76028(18) 0.49161(16) 0.53321(16) 0.0440(8) Uani 1 1 d . . . . .
C74 C 0.97396(17) 0.80677(16) 0.44231(15) 0.0433(8) Uani 1 1 d . . . . .
H74 H 0.941267 0.842281 0.473690 0.052 Uiso 1 1 calc R U . . .
C43 C 0.89065(18) 0.52469(16) 0.41108(16) 0.0444(8) Uani 1 1 d . . . . .
C81 C 0.96213(17) 0.60975(16) 0.49877(15) 0.0439(8) Uani 1 1 d . . . . .
H81 H 0.963426 0.565945 0.512092 0.053 Uiso 1 1 calc R U . . .
C7 C 0.79482(17) 0.71854(17) 0.23929(15) 0.0441(8) Uani 1 1 d . . . . .
C48 C 0.61749(18) 0.50102(17) 0.62414(16) 0.0447(8) Uani 1 1 d . . . . .
C3CA C 0.84462(18) 0.89718(16) 0.36972(15) 0.0448(8) Uani 1 1 d . . . . .
H3CA H 0.856616 0.856688 0.344732 0.054 Uiso 1 1 calc R U . . .
C54 C 0.62963(18) 0.61982(16) 0.59097(16) 0.0462(8) Uani 1 1 d . . . . .
H54 H 0.599545 0.662632 0.603579 0.055 Uiso 1 1 calc R U . . .
C53 C 0.58872(18) 0.56901(17) 0.62781(16) 0.0474(8) Uani 1 1 d . . . . .
C73 C 1.02872(18) 0.82050(16) 0.37998(15) 0.0441(8) Uani 1 1 d . . . . .
H73 H 1.036581 0.864097 0.369840 0.053 Uiso 1 1 calc R U . . .
C33 C 0.25760(18) 0.87462(16) 0.84333(15) 0.0425(8) Uani 1 1 d . . . . .
C47 C 0.69870(18) 0.46661(16) 0.58252(15) 0.0432(8) Uani 1 1 d . . . . .
C91 C 1.23774(19) 0.51616(17) 0.09828(16) 0.0479(8) Uani 1 1 d . . . . .
H91 H 1.278687 0.522536 0.055378 0.058 Uiso 1 1 calc R U . . .
C7BA C 0.89075(17) 1.00685(16) 0.35729(15) 0.0419(8) Uani 1 1 d . . . . .
C1 C 0.68542(18) 0.91403(16) 0.33042(16) 0.0445(8) Uani 1 1 d . . . . .
C3DA C 0.82456(19) 1.16172(17) 0.38768(17) 0.0487(8) Uani 1 1 d . . . . .
C23 C 0.43948(18) 0.69808(17) 0.57522(16) 0.0472(8) Uani 1 1 d . . . . .
H23 H 0.423207 0.656752 0.580214 0.057 Uiso 1 1 calc R U . . .
C86 C 1.23367(19) 0.80348(17) 0.15926(16) 0.0489(9) Uani 1 1 d . . . . .
H86 H 1.261694 0.836139 0.134062 0.059 Uiso 1 1 calc R U . . .
C165 C 0.18341(18) 0.88125(16) 0.90954(15) 0.0449(8) Uani 1 1 d . . . . .
C87 C 1.2531(2) 0.74286(17) 0.13072(16) 0.0492(9) Uani 1 1 d . . . . .
H87 H 1.294947 0.734577 0.086207 0.059 Uiso 1 1 calc R U . . .
C119 C 0.82300(19) 0.60020(17) 0.64771(16) 0.0476(8) Uani 1 1 d . . . . .
C191 C 0.85397(18) 0.71861(16) 0.16554(16) 0.0458(8) Uani 1 1 d . . . . .
C116 C 0.76578(19) 0.94108(17) 0.63634(16) 0.0500(9) Uani 1 1 d . . . . .
H116 H 0.801734 0.952179 0.592942 0.060 Uiso 1 1 calc R U . . .
C22 C 0.49632(18) 0.71270(17) 0.51455(16) 0.0465(8) Uani 1 1 d . . . . .
H22 H 0.521491 0.679637 0.478606 0.056 Uiso 1 1 calc R U . . .
C8 C 0.78552(17) 0.65485(16) 0.26615(15) 0.0435(8) Uani 1 1 d . . . . .
C39 C 0.31076(18) 1.02918(18) 0.88343(15) 0.0472(8) Uani 1 1 d . . . . .
C93 C 1.1556(2) 0.44650(18) 0.17049(17) 0.0530(9) Uani 1 1 d . . . . .
H93 H 1.138846 0.405354 0.179113 0.064 Uiso 1 1 calc R U . . .
C7CA C 0.75992(18) 1.02582(16) 0.46579(15) 0.0426(8) Uani 1 1 d . . . . .
C120 C 0.7547(2) 0.61356(17) 0.71489(15) 0.0517(9) Uani 1 1 d . . . . .
H120 H 0.736101 0.577987 0.741520 0.062 Uiso 1 1 calc R U . . .
C18 C 0.53764(18) 0.90692(16) 0.47634(15) 0.0452(8) Uani 1 1 d . . . . .
H18 H 0.540494 0.951115 0.465318 0.054 Uiso 1 1 calc R U . . .
C40 C 0.27596(19) 0.97605(17) 0.88521(15) 0.0489(9) Uani 1 1 d . . . . .
H40 H 0.232408 0.970165 0.926545 0.059 Uiso 1 1 calc R U . . .
C4CA C 0.61931(18) 0.99607(17) 0.58017(16) 0.0486(9) Uani 1 1 d . . . . .
C115 C 0.71833(19) 0.99090(17) 0.68336(17) 0.0508(9) Uani 1 1 d . . . . .
H115 H 0.723264 1.034974 0.673034 0.061 Uiso 1 1 calc R U . . .
C29 C 0.30236(19) 0.69250(17) 0.72893(17) 0.0485(8) Uani 1 1 d . . . . .
C124 C 0.65665(19) 0.79696(17) 0.86338(16) 0.0482(8) Uani 1 1 d . . . . .
C15 C 0.73299(19) 0.57426(17) 0.34837(17) 0.0512(9) Uani 1 1 d . . . . .
H15 H 0.696372 0.564431 0.392073 0.061 Uiso 1 1 calc R U . . .
C9BA C 1.01573(18) 1.01219(18) 0.25596(17) 0.0493(8) Uani 1 1 d . . . . .
C44 C 0.89480(19) 0.46226(17) 0.44038(17) 0.0498(9) Uani 1 1 d . . . . .
H44 H 0.941268 0.430521 0.418781 0.060 Uiso 1 1 calc R U . . .
C92 C 1.21470(19) 0.45646(17) 0.10716(16) 0.0482(8) Uani 1 1 d . . . . .
C94 C 1.12173(19) 0.49630(17) 0.22031(16) 0.0505(9) Uani 1 1 d . . . . .
H94 H 1.080946 0.488626 0.262763 0.061 Uiso 1 1 calc R U . . .
C98 C 1.38297(19) 0.60390(19) 0.04929(16) 0.0528(9) Uani 1 1 d . . . . .
C62 C 0.7280(2) 0.43010(17) 0.70022(17) 0.0509(8) Uani 1 1 d . . . . .
H62A H 0.771432 0.453523 0.674534 0.076 Uiso 1 1 calc R U . . .
H62B H 0.736398 0.409566 0.738386 0.076 Uiso 1 1 calc R U . . .
H62C H 0.677946 0.460899 0.718010 0.076 Uiso 1 1 calc R U . . .
C56 C 0.7092(2) 0.34790(18) 0.55318(18) 0.0531(9) Uani 1 1 d . . . . .
C8BA C 0.95459(18) 1.03802(17) 0.31741(17) 0.0473(8) Uani 1 1 d . . . . .
H8BA H 0.955730 1.079697 0.333866 0.057 Uiso 1 1 calc R U . . .
C0CA C 1.0126(2) 0.95236(18) 0.23164(17) 0.0538(9) Uani 1 1 d . . . . .
H0CA H 1.051635 0.934243 0.188334 0.065 Uiso 1 1 calc R U . . .
C59 C 0.7346(2) 0.31361(18) 0.66755(18) 0.0524(9) Uani 1 1 d . . . . .
H59 H 0.742892 0.301815 0.707018 0.063 Uiso 1 1 calc R U . . .
C37 C 0.39687(18) 0.99663(17) 0.76583(16) 0.0470(8) Uani 1 1 d . . . . .
H37 H 0.438724 1.004978 0.724399 0.056 Uiso 1 1 calc R U . . .
C166 C 0.18521(19) 0.86040(18) 0.96999(16) 0.0505(9) Uani 1 1 d . . . . .
C2DA C 0.8519(2) 1.21990(18) 0.38570(19) 0.0568(10) Uani 1 1 d . . . . .
H2DA H 0.839565 1.253997 0.360104 0.068 Uiso 1 1 calc R U . . .
C12 C 0.83871(19) 0.60032(17) 0.22327(17) 0.0502(9) Uani 1 1 d . . . . .
H12 H 0.875412 0.608910 0.179074 0.060 Uiso 1 1 calc R U . . .
C170 C 0.11178(18) 0.90896(17) 0.90715(16) 0.0479(8) Uani 1 1 d . . . . .
C1CA C 0.9536(2) 0.91904(17) 0.26950(16) 0.0512(9) Uani 1 1 d . . . . .
H1CA H 0.953505 0.877610 0.251756 0.061 Uiso 1 1 calc R U . . .
C49 C 0.56319(19) 0.46181(18) 0.66453(17) 0.0502(8) Uani 1 1 d . . . . .
H49 H 0.581705 0.416123 0.661260 0.060 Uiso 1 1 calc R U . . .
C6CA C 0.70012(19) 1.07562(17) 0.51591(16) 0.0498(9) Uani 1 1 d . . . . .
H6CA H 0.707791 1.119756 0.511630 0.060 Uiso 1 1 calc R U . . .
C102 C 1.29117(19) 0.63907(18) -0.00068(16) 0.0490(8) Uani 1 1 d . . . . .
C57 C 0.7193(2) 0.28291(18) 0.56888(19) 0.0555(9) Uani 1 1 d . . . . .
H57 H 0.717381 0.250231 0.539727 0.067 Uiso 1 1 calc R U . . .
C13 C 0.84117(19) 0.53662(17) 0.24063(18) 0.0521(9) Uani 1 1 d . . . . .
C128 C 0.55911(19) 0.78544(18) 0.82131(16) 0.0517(9) Uani 1 1 d . . . . .
C45 C 0.83524(19) 0.44698(17) 0.49741(17) 0.0506(9) Uani 1 1 d . . . . .
H45 H 0.842317 0.405428 0.515059 0.061 Uiso 1 1 calc R U . . .
C50 C 0.48526(19) 0.48412(19) 0.70851(17) 0.0514(9) Uani 1 1 d . . . . .
C133 C 0.60950(19) 1.03187(18) 0.80019(17) 0.0525(9) Uani 1 1 d . . . . .
C5CA C 0.63493(19) 1.06158(18) 0.56765(17) 0.0552(10) Uani 1 1 d . . . . .
H5CA H 0.597514 1.096428 0.597243 0.066 Uiso 1 1 calc R U . . .
C31 C 0.22967(19) 0.76570(17) 0.83235(17) 0.0529(9) Uani 1 1 d . . . . .
H31 H 0.188565 0.773228 0.877302 0.064 Uiso 1 1 calc R U . . .
C192 C 0.8271(2) 0.71830(17) 0.11548(16) 0.0514(9) Uani 1 1 d . . . . .
C127 C 0.5043(2) 0.78256(19) 0.88911(18) 0.0577(10) Uani 1 1 d . . . . .
H127 H 0.452110 0.777604 0.897815 0.069 Uiso 1 1 calc R U . . .
C169 C 0.0425(2) 0.91382(18) 0.96737(18) 0.0557(10) Uani 1 1 d . . . . .
H169 H -0.006257 0.932584 0.966494 0.067 Uiso 1 1 calc R U . . .
C14 C 0.7861(2) 0.52342(18) 0.30524(18) 0.0543(9) Uani 1 1 d . . . . .
H14 H 0.785431 0.479826 0.319104 0.065 Uiso 1 1 calc R U . . .
C175 C 0.2852(2) 1.07334(19) 0.94819(17) 0.0572(10) Uani 1 1 d . . . . .
C38 C 0.37136(19) 1.03982(18) 0.82121(16) 0.0512(9) Uani 1 1 d . . . . .
H38 H 0.395165 1.077366 0.817195 0.061 Uiso 1 1 calc R U . . .
C101 C 1.3544(2) 0.63334(19) -0.06493(17) 0.0577(10) Uani 1 1 d . . . . .
H101 H 1.344578 0.643904 -0.103900 0.069 Uiso 1 1 calc R U . . .
C9CA C 0.8849(2) 1.12139(18) 0.46339(19) 0.0554(9) Uani 1 1 d . . . . .
C30 C 0.2418(2) 0.70840(18) 0.79944(18) 0.0561(10) Uani 1 1 d . . . . .
H30 H 0.210200 0.676824 0.822285 0.067 Uiso 1 1 calc R U . . .
C58 C 0.7321(2) 0.26440(18) 0.62577(19) 0.0551(9) Uani 1 1 d . . . . .
C51 C 0.4590(2) 0.5510(2) 0.71217(19) 0.0619(10) Uani 1 1 d . . . . .
H51 H 0.405975 0.568841 0.742009 0.074 Uiso 1 1 calc R U . . .
C52 C 0.50895(19) 0.59172(19) 0.67298(18) 0.0594(10) Uani 1 1 d . . . . .
H52 H 0.488944 0.637150 0.676437 0.071 Uiso 1 1 calc R U . . .
C196 C 0.9341(2) 0.71967(18) 0.14842(18) 0.0564(10) Uani 1 1 d . . . . .
C125 C 0.5991(2) 0.79434(19) 0.93055(17) 0.0582(10) Uani 1 1 d . . . . .
H125 H 0.612718 0.797956 0.967816 0.070 Uiso 1 1 calc R U . . .
C7DA C 1.08367(19) 1.05024(19) 0.22044(18) 0.0560(9) Uani 1 1 d . . . . .
C100 C 1.4316(2) 0.61256(19) -0.07350(17) 0.0593(10) Uani 1 1 d . . . . .
C99 C 1.4442(2) 0.5982(2) -0.01650(18) 0.0629(11) Uani 1 1 d . . . . .
H99 H 1.496767 0.583735 -0.021841 0.075 Uiso 1 1 calc R U . . .
C195 C 0.9843(2) 0.72285(19) 0.0788(2) 0.0648(11) Uani 1 1 d . . . . .
H195 H 1.038392 0.724315 0.066390 0.078 Uiso 1 1 calc R U . . .
C107 C 1.2536(2) 0.40440(18) 0.04782(18) 0.0609(11) Uani 1 1 d . . . . .
C167 C 0.1143(2) 0.86562(19) 1.02939(17) 0.0561(10) Uani 1 1 d . . . . .
H167 H 0.115314 0.850821 1.070977 0.067 Uiso 1 1 calc R U . . .
C126 C 0.5235(2) 0.7867(2) 0.94344(18) 0.0599(10) Uani 1 1 d . . . . .
C168 C 0.0428(2) 0.89221(19) 1.02806(18) 0.0569(10) Uani 1 1 d . . . . .
C129 C 0.7377(2) 0.8080(2) 0.85159(18) 0.0617(10) Uani 1 1 d . . . . .
H12A H 0.777671 0.775838 0.816585 0.093 Uiso 1 1 calc R U . . .
H12B H 0.744017 0.803131 0.894343 0.093 Uiso 1 1 calc R U . . .
H12C H 0.744364 0.852075 0.836161 0.093 Uiso 1 1 calc R U . . .
C65 C 0.4337(2) 0.4365(2) 0.7502(2) 0.0606(10) Uani 1 1 d . . . . .
C193 C 0.8789(2) 0.72083(19) 0.04699(17) 0.0606(10) Uani 1 1 d . . . . .
H193 H 0.859968 0.720453 0.012660 0.073 Uiso 1 1 calc R U . . .
C5DA C 0.7790(2) 1.1518(2) 0.3481(2) 0.0677(11) Uani 1 1 d . . . . .
H5DA H 0.800684 1.109486 0.322354 0.102 Uiso 1 1 calc R U . . .
H5DB H 0.782794 1.186699 0.316290 0.102 Uiso 1 1 calc R U . . .
H5DC H 0.723561 1.152797 0.379588 0.102 Uiso 1 1 calc R U . . .
C197 C 0.7416(2) 0.7135(2) 0.13400(19) 0.0638(11) Uani 1 1 d . . . . .
H19A H 0.731752 0.717417 0.092875 0.096 Uiso 1 1 calc R U . . .
H19B H 0.706810 0.748665 0.167888 0.096 Uiso 1 1 calc R U . . .
H19C H 0.730991 0.671179 0.153172 0.096 Uiso 1 1 calc R U . . .
C1DA C 0.8971(2) 1.22936(18) 0.4204(2) 0.0623(11) Uani 1 1 d . . . . .
C194 C 0.9584(2) 0.7239(2) 0.02825(19) 0.0649(11) Uani 1 1 d . . . . .
C134 C 0.5461(2) 1.00743(19) 0.86226(18) 0.0658(11) Uani 1 1 d . . . . .
H13A H 0.513479 0.985356 0.847505 0.099 Uiso 1 1 calc R U . . .
H13B H 0.512866 1.044502 0.894190 0.099 Uiso 1 1 calc R U . . .
H13C H 0.571238 0.976710 0.885019 0.099 Uiso 1 1 calc R U . . .
C135 C 0.5703(2) 1.08272(19) 0.7670(2) 0.0667(11) Uani 1 1 d . . . . .
H13D H 0.610897 1.102932 0.731221 0.100 Uiso 1 1 calc R U . . .
H13E H 0.533173 1.116343 0.801798 0.100 Uiso 1 1 calc R U . . .
H13F H 0.541896 1.061461 0.746836 0.100 Uiso 1 1 calc R U . . .
C0DA C 0.9109(2) 1.18062(19) 0.4600(2) 0.0640(10) Uani 1 1 d . . . . .
H0DA H 0.939054 1.187719 0.486017 0.077 Uiso 1 1 calc R U . . .
C172 C 0.1090(2) 0.9307(2) 0.84160(19) 0.0637(10) Uani 1 1 d . . . . .
H17A H 0.119978 0.892396 0.811106 0.096 Uiso 1 1 calc R U . . .
H17B H 0.148749 0.958461 0.819559 0.096 Uiso 1 1 calc R U . . .
H17C H 0.056454 0.955437 0.851196 0.096 Uiso 1 1 calc R U . . .
C198 C 0.9651(2) 0.7185(2) 0.2016(2) 0.0726(12) Uani 1 1 d . . . . .
H19D H 0.962366 0.676227 0.222432 0.109 Uiso 1 1 calc R U . . .
H19E H 0.933193 0.753418 0.236924 0.109 Uiso 1 1 calc R U . . .
H19F H 1.020099 0.725259 0.180433 0.109 Uiso 1 1 calc R U . . .
C176 C 0.3136(2) 1.0347(2) 0.99614(18) 0.0703(12) Uani 1 1 d . . . . .
H17D H 0.285788 0.997650 1.011123 0.105 Uiso 1 1 calc R U . . .
H17E H 0.302893 1.062965 1.036057 0.105 Uiso 1 1 calc R U . . .
H17F H 0.370518 1.018679 0.972215 0.105 Uiso 1 1 calc R U . . .
C104 C 1.2083(2) 0.6599(2) 0.0062(2) 0.0696(11) Uani 1 1 d . . . . .
H10A H 1.185877 0.702419 0.031571 0.104 Uiso 1 1 calc R U . . .
H10B H 1.176081 0.627525 0.030914 0.104 Uiso 1 1 calc R U . . .
H10C H 1.208942 0.663352 -0.039358 0.104 Uiso 1 1 calc R U . . .
C130 C 0.5354(2) 0.7802(2) 0.7639(2) 0.0728(12) Uani 1 1 d . . . . .
H13G H 0.548202 0.817328 0.735039 0.109 Uiso 1 1 calc R U . . .
H13H H 0.478420 0.780337 0.782569 0.109 Uiso 1 1 calc R U . . .
H13I H 0.563932 0.739428 0.736358 0.109 Uiso 1 1 calc R U . . .
C171 C 0.2620(2) 0.8316(2) 0.97267(19) 0.0664(11) Uani 1 1 d . . . . .
H17G H 0.253578 0.827141 1.020461 0.100 Uiso 1 1 calc R U . . .
H17H H 0.300688 0.860403 0.951063 0.100 Uiso 1 1 calc R U . . .
H17I H 0.281895 0.788581 0.948250 0.100 Uiso 1 1 calc R U . . .
C8DA C 1.1246(2) 1.0536(2) 0.2677(2) 0.0694(12) Uani 1 1 d . . . . .
H8DA H 1.088769 1.080885 0.309048 0.104 Uiso 1 1 calc R U . . .
H8DB H 1.172435 1.072581 0.244025 0.104 Uiso 1 1 calc R U . . .
H8DC H 1.138882 1.009519 0.280441 0.104 Uiso 1 1 calc R U . . .
C201 C 0.8999(2) 0.48096(19) 0.1899(2) 0.0656(11) Uani 1 1 d . . . . .
C177 C 0.1950(2) 1.0936(2) 0.9824(2) 0.0694(12) Uani 1 1 d . . . . .
H17J H 0.177255 1.117359 0.950447 0.104 Uiso 1 1 calc R U . . .
H17K H 0.179542 1.121773 1.023509 0.104 Uiso 1 1 calc R U . . .
H17L H 0.170475 1.054523 0.995167 0.104 Uiso 1 1 calc R U . . .
C61 C 0.6923(3) 0.3662(2) 0.4922(2) 0.0697(11) Uani 1 1 d . . . . .
H61A H 0.643757 0.398729 0.506858 0.105 Uiso 1 1 calc R U . . .
H61B H 0.685730 0.327269 0.471697 0.105 Uiso 1 1 calc R U . . .
H61C H 0.736408 0.384575 0.458337 0.105 Uiso 1 1 calc R U . . .
C41 C 1.0537(2) 1.1176(2) 0.2058(2) 0.0762(13) Uani 1 1 d . . . . .
H41A H 1.026841 1.114450 0.176151 0.114 Uiso 1 1 calc R U . . .
H41B H 1.098207 1.140668 0.182876 0.114 Uiso 1 1 calc R U . . .
H41C H 1.016546 1.141695 0.248861 0.114 Uiso 1 1 calc R U . . .
C105 C 1.5006(3) 0.6068(2) -0.14381(19) 0.0811(14) Uani 1 1 d . . . . .
H10D H 1.511790 0.562431 -0.164015 0.122 Uiso 1 1 calc R U . . .
H10E H 1.547337 0.616219 -0.139411 0.122 Uiso 1 1 calc R U . . .
H10F H 1.487151 0.638128 -0.173304 0.122 Uiso 1 1 calc R U . . .
C103 C 1.4004(2) 0.5867(3) 0.1095(2) 0.0802(14) Uani 1 1 d . . . . .
H10G H 1.456866 0.569619 0.093770 0.120 Uiso 1 1 calc R U . . .
H10H H 1.369858 0.553328 0.134301 0.120 Uiso 1 1 calc R U . . .
H10I H 1.385819 0.625688 0.139936 0.120 Uiso 1 1 calc R U . . .
C4DA C 0.9048(3) 1.0686(2) 0.5045(2) 0.0751(12) Uani 1 1 d . . . . .
H4DA H 0.856047 1.056951 0.539179 0.113 Uiso 1 1 calc R U . . .
H4DB H 0.934784 1.084176 0.526941 0.113 Uiso 1 1 calc R U . . .
H4DC H 0.936744 1.030125 0.474175 0.113 Uiso 1 1 calc R U . . .
C178 C 0.3212(3) 1.1353(2) 0.9318(2) 0.0807(14) Uani 1 1 d . . . . .
H17M H 0.378648 1.123863 0.915214 0.121 Uiso 1 1 calc R U . . .
H17N H 0.299649 1.164267 0.973199 0.121 Uiso 1 1 calc R U . . .
H17O H 0.308413 1.157551 0.896442 0.121 Uiso 1 1 calc R U . . .
C108 C 1.2242(3) 0.3404(2) 0.0678(2) 0.0782(14) Uani 1 1 d . . . . .
H10J H 1.231958 0.325709 0.108276 0.117 Uiso 1 1 calc R U . . .
H10K H 1.253731 0.307455 0.029898 0.117 Uiso 1 1 calc R U . . .
H10L H 1.167885 0.346487 0.078208 0.117 Uiso 1 1 calc R U . . .
C136 C 0.6619(2) 1.0638(2) 0.8238(2) 0.0794(14) Uani 1 1 d . . . . .
H13J H 0.685703 1.031855 0.846627 0.119 Uiso 1 1 calc R U . . .
H13K H 0.629915 1.101095 0.855863 0.119 Uiso 1 1 calc R U . . .
H13L H 0.703764 1.078744 0.784136 0.119 Uiso 1 1 calc R U . . .
C63 C 0.7426(3) 0.1943(2) 0.6424(2) 0.0760(12) Uani 1 1 d . . . . .
H63A H 0.797196 0.179616 0.636051 0.114 Uiso 1 1 calc R U . . .
H63B H 0.731028 0.167684 0.611967 0.114 Uiso 1 1 calc R U . . .
H63C H 0.706507 0.189664 0.689991 0.114 Uiso 1 1 calc R U . . .
C42 C 1.1445(2) 1.0142(2) 0.1530(2) 0.0758(13) Uani 1 1 d . . . . .
H42A H 1.164729 0.970345 0.162151 0.114 Uiso 1 1 calc R U . . .
H42B H 1.188234 1.038432 0.131900 0.114 Uiso 1 1 calc R U . . .
H42C H 1.119394 1.010959 0.122002 0.114 Uiso 1 1 calc R U . . .
C66 C 0.3471(2) 0.4696(2) 0.7879(2) 0.0825(14) Uani 1 1 d . . . . .
H66A H 0.342675 0.503624 0.820712 0.124 Uiso 1 1 calc R U . . .
H66B H 0.314958 0.436994 0.812312 0.124 Uiso 1 1 calc R U . . .
H66C H 0.328219 0.489182 0.754785 0.124 Uiso 1 1 calc R U . . .
C131 C 0.4628(3) 0.7831(3) 1.01611(19) 0.0874(16) Uani 1 1 d . . . . .
H13M H 0.422814 0.822906 1.029309 0.131 Uiso 1 1 calc R U . . .
H13N H 0.488827 0.778928 1.047095 0.131 Uiso 1 1 calc R U . . .
H13O H 0.437346 0.745082 1.018906 0.131 Uiso 1 1 calc R U . . .
C173 C -0.0342(2) 0.8962(2) 1.0916(2) 0.0811(14) Uani 1 1 d . . . . .
H17P H -0.067991 0.938296 1.094987 0.122 Uiso 1 1 calc R U . . .
H17Q H -0.023183 0.892071 1.132120 0.122 Uiso 1 1 calc R U . . .
H17R H -0.061109 0.860750 1.088757 0.122 Uiso 1 1 calc R U . . .
C67 C 0.4633(3) 0.4096(3) 0.8022(3) 0.0901(15) Uani 1 1 d . . . . .
H67A H 0.518452 0.387972 0.778501 0.135 Uiso 1 1 calc R U . . .
H67B H 0.431047 0.377984 0.828879 0.135 Uiso 1 1 calc R U . . .
H67C H 0.459514 0.445412 0.832895 0.135 Uiso 1 1 calc R U . . .
C199 C 1.0145(3) 0.7296(3) -0.0455(2) 0.0963(18) Uani 1 1 d . . . . .
H19G H 1.031967 0.771888 -0.050594 0.145 Uiso 1 1 calc R U . . .
H19H H 0.987365 0.726007 -0.074925 0.145 Uiso 1 1 calc R U . . .
H19I H 1.060348 0.694418 -0.058809 0.145 Uiso 1 1 calc R U . . .
C68 C 0.4373(3) 0.3808(2) 0.7030(3) 0.0871(15) Uani 1 1 d . . . . .
H68A H 0.422085 0.398871 0.667284 0.131 Uiso 1 1 calc R U . . .
H68B H 0.400923 0.351856 0.729748 0.131 Uiso 1 1 calc R U . . .
H68C H 0.491195 0.355987 0.681909 0.131 Uiso 1 1 calc R U . . .
C6DA C 0.9317(3) 1.2909(2) 0.4142(3) 0.0962(17) Uani 1 1 d . . . . .
H6DA H 0.986868 1.282773 0.380340 0.144 Uiso 1 1 calc R U . . .
H6DB H 0.928950 1.303962 0.458609 0.144 Uiso 1 1 calc R U . . .
H6DC H 0.901531 1.325854 0.399520 0.144 Uiso 1 1 calc R U . . .
C109 C 1.2359(4) 0.4300(2) -0.0116(2) 0.107(2) Uani 1 1 d . . . . .
H10M H 1.178662 0.438592 0.002691 0.160 Uiso 1 1 calc R U . . .
H10N H 1.260802 0.397360 -0.050152 0.160 Uiso 1 1 calc R U . . .
H10O H 1.256859 0.470519 -0.025631 0.160 Uiso 1 1 calc R U . . .
C202 C 0.9734(3) 0.5048(2) 0.1400(3) 0.113(2) Uani 1 1 d . . . . .
H20A H 0.959878 0.534650 0.109446 0.169 Uiso 1 1 calc R U . . .
H20B H 1.012796 0.467467 0.113000 0.169 Uiso 1 1 calc R U . . .
H20C H 0.995057 0.527826 0.165378 0.169 Uiso 1 1 calc R U . . .
C110 C 1.3432(3) 0.3914(3) 0.0253(3) 0.113(2) Uani 1 1 d . . . . .
H11A H 1.364056 0.431785 0.010031 0.170 Uiso 1 1 calc R U . . .
H11B H 1.368124 0.357871 -0.012368 0.170 Uiso 1 1 calc R U . . .
H11C H 1.354698 0.376288 0.063915 0.170 Uiso 1 1 calc R U . . .
C203 C 0.9259(4) 0.4273(2) 0.2272(3) 0.123(2) Uani 1 1 d . . . . .
H20D H 0.946369 0.445567 0.256502 0.184 Uiso 1 1 calc R U . . .
H20E H 0.967422 0.394692 0.193975 0.184 Uiso 1 1 calc R U . . .
H20F H 0.880804 0.406628 0.255381 0.184 Uiso 1 1 calc R U . . .
C204 C 0.8593(3) 0.4563(3) 0.1506(3) 0.132(3) Uani 1 1 d . . . . .
H20G H 0.809438 0.444058 0.182782 0.199 Uiso 1 1 calc R U . . .
H20H H 0.893440 0.418064 0.121025 0.199 Uiso 1 1 calc R U . . .
H20I H 0.848518 0.490705 0.122567 0.199 Uiso 1 1 calc R U . . .

loop_
_atom_site_aniso_label
_atom_site_aniso_U_11
_atom_site_aniso_U_22
_atom_site_aniso_U_33
_atom_site_aniso_U_23
_atom_site_aniso_U_13
_atom_site_aniso_U_12
O64 0.0465(12) 0.0475(14) 0.0412(12) -0.0010(10) 0.0020(11) -0.0068(10)
O106 0.0581(14) 0.0393(14) 0.0499(13) -0.0020(11) -0.0012(11) -0.0100(11)
O200 0.0607(14) 0.0433(14) 0.0415(12) -0.0042(11) -0.0054(11) -0.0008(11)
O38 0.0487(13) 0.0567(16) 0.0494(13) -0.0065(12) 0.0108(12) -0.0085(11)
O132 0.0684(15) 0.0437(14) 0.0442(13) 0.0008(11) -0.0003(11) -0.0069(12)
O174 0.0563(14) 0.0467(15) 0.0605(15) -0.0077(13) -0.0006(12) -0.0085(11)
C76 0.0329(14) 0.0440(19) 0.0267(14) -0.0036(13) -0.0017(12) -0.0086(13)
C0AA 0.0361(15) 0.0432(18) 0.0299(14) -0.0008(13) -0.0074(13) -0.0070(13)
C83 0.0337(15) 0.0433(19) 0.0322(15) -0.0029(14) -0.0053(12) -0.0050(13)
C71 0.0383(15) 0.0417(18) 0.0328(15) 0.0014(14) -0.0063(13) -0.0057(13)
C75 0.0353(15) 0.0415(18) 0.0324(14) -0.0041(13) -0.0069(13) -0.0034(13)
C5 0.0386(15) 0.0436(19) 0.0311(14) -0.0048(14) -0.0087(13) -0.0059(13)
C69 0.0332(14) 0.047(2) 0.0290(14) -0.0022(14) -0.0010(12) -0.0066(13)
C11 0.0379(15) 0.0422(19) 0.0311(14) -0.0069(13) -0.0071(13) -0.0038(13)
C6 0.0396(15) 0.0457(19) 0.0295(14) -0.0033(14) -0.0088(13) -0.0033(13)
C4BA 0.0369(15) 0.0454(19) 0.0286(14) -0.0011(13) -0.0065(12) -0.0099(13)
C1BA 0.0366(15) 0.0446(19) 0.0322(15) 0.0004(14) -0.0080(13) -0.0084(13)
C6AA 0.0360(15) 0.0444(19) 0.0290(14) -0.0014(13) -0.0073(12) -0.0078(13)
C79 0.0395(15) 0.0439(19) 0.0315(15) -0.0019(14) -0.0041(13) -0.0097(14)
C26 0.0344(15) 0.0401(18) 0.0306(14) 0.0000(13) -0.0017(12) -0.0026(13)
C84 0.0333(14) 0.0442(19) 0.0293(14) -0.0044(13) -0.0028(12) -0.0061(13)
C5BA 0.0341(14) 0.0457(19) 0.0284(14) 0.0000(13) -0.0074(12) -0.0081(13)
C72 0.0365(15) 0.047(2) 0.0320(15) -0.0050(14) -0.0039(13) -0.0054(13)
C16 0.0368(15) 0.046(2) 0.0314(15) -0.0096(14) -0.0055(13) -0.0037(13)
C0BA 0.0362(15) 0.048(2) 0.0343(15) 0.0019(14) -0.0086(13) -0.0084(13)
C25 0.0345(15) 0.046(2) 0.0304(14) -0.0051(14) -0.0054(12) 0.0007(13)
C82 0.0396(16) 0.047(2) 0.0294(14) -0.0053(14) -0.0037(13) -0.0056(13)
C77 0.0365(15) 0.0447(19) 0.0283(14) -0.0022(13) -0.0037(12) -0.0090(13)
C2BA 0.0361(15) 0.047(2) 0.0310(14) 0.0004(14) -0.0023(13) -0.0101(14)
C112 0.0351(15) 0.048(2) 0.0332(15) -0.0034(14) -0.0059(13) -0.0068(13)
C80 0.0365(15) 0.0452(19) 0.0303(14) -0.0033(14) -0.0055(13) -0.0095(13)
C9AA 0.0381(15) 0.0413(19) 0.0355(15) 0.0029(14) -0.0088(13) -0.0056(13)
C70 0.0353(15) 0.0430(18) 0.0283(14) 0.0017(13) -0.0050(12) -0.0057(13)
C8CA 0.0392(16) 0.0426(19) 0.0376(15) 0.0016(14) -0.0077(13) -0.0059(13)
C24 0.0355(15) 0.046(2) 0.0333(15) -0.0014(14) -0.0070(13) -0.0002(13)
C78 0.0394(15) 0.0433(18) 0.0290(14) 0.0000(13) -0.0059(13) -0.0096(13)
C20 0.0356(15) 0.0450(19) 0.0315(14) -0.0027(14) -0.0073(13) -0.0040(13)
C88 0.0385(15) 0.049(2) 0.0316(15) 0.0007(14) -0.0058(13) -0.0081(14)
C19 0.0404(16) 0.049(2) 0.0317(15) -0.0066(14) -0.0041(13) 0.0005(14)
C7AA 0.0359(15) 0.048(2) 0.0290(14) 0.0006(14) -0.0069(12) -0.0106(13)
C36 0.0365(15) 0.046(2) 0.0291(14) 0.0021(14) -0.0036(12) -0.0021(13)
C117 0.0365(15) 0.0435(19) 0.0314(14) -0.0052(14) -0.0023(13) -0.0029(13)
C27 0.0361(15) 0.0454(19) 0.0344(15) 0.0004(14) -0.0079(13) -0.0034(13)
C21 0.0355(15) 0.047(2) 0.0322(15) -0.0060(14) -0.0053(13) -0.0032(13)
C97 0.0408(16) 0.048(2) 0.0332(15) -0.0037(14) -0.0041(13) -0.0090(14)
C111 0.0372(15) 0.051(2) 0.0323(15) -0.0034(14) -0.0047(13) -0.0099(14)
C1AA 0.0358(15) 0.0445(19) 0.0363(15) -0.0034(14) -0.0067(13) -0.0047(13)
C2AA 0.0357(15) 0.048(2) 0.0331(15) -0.0042(14) -0.0024(13) -0.0074(13)
C60 0.0382(15) 0.045(2) 0.0391(16) 0.0054(15) -0.0095(13) -0.0096(14)
C17 0.0398(16) 0.046(2) 0.0301(14) -0.0046(14) -0.0077(13) -0.0013(13)
C35 0.0361(15) 0.0479(19) 0.0300(14) -0.0021(14) -0.0040(13) -0.0023(13)
C8AA 0.0416(16) 0.0470(19) 0.0304(14) 0.0036(14) -0.0079(13) -0.0101(14)
C5AA 0.0371(15) 0.051(2) 0.0288(14) 0.0010(14) -0.0007(13) -0.0102(14)
C95 0.0382(15) 0.0454(19) 0.0328(15) -0.0053(14) -0.0031(13) -0.0072(13)
C32 0.0368(15) 0.050(2) 0.0325(15) 0.0041(14) -0.0035(13) -0.0046(14)
C34 0.0381(15) 0.048(2) 0.0304(14) -0.0010(14) -0.0054(13) -0.0047(14)
C4 0.0392(16) 0.0455(19) 0.0323(15) -0.0043(14) -0.0061(13) -0.0070(14)
C90 0.0379(15) 0.0443(19) 0.0318(14) -0.0035(14) -0.0052(13) -0.0051(13)
C113 0.0393(16) 0.051(2) 0.0331(15) -0.0031(15) 0.0014(13) -0.0059(14)
C2CA 0.0399(16) 0.0432(19) 0.0350(15) 0.0032(14) -0.0029(13) -0.0078(14)
C122 0.0400(16) 0.0458(19) 0.0337(15) -0.0030(14) -0.0057(13) -0.0083(14)
C3AA 0.0385(15) 0.0450(19) 0.0316(15) -0.0051(14) -0.0066(13) -0.0060(13)
C89 0.0361(15) 0.0449(19) 0.0291(14) -0.0020(13) -0.0019(12) -0.0072(13)
C55 0.0398(16) 0.0425(19) 0.0408(16) 0.0024(15) -0.0063(14) -0.0110(14)
C6BA 0.0398(16) 0.0401(18) 0.0379(16) 0.0006(14) -0.0097(14) -0.0079(13)
C2 0.0496(18) 0.052(2) 0.0333(15) 0.0013(15) -0.0055(14) -0.0101(15)
C114 0.0358(15) 0.048(2) 0.0387(16) -0.0032(15) -0.0026(14) -0.0042(14)
C123 0.0391(16) 0.046(2) 0.0345(16) -0.0061(14) -0.0002(13) -0.0065(14)
C118 0.0409(16) 0.045(2) 0.0315(15) -0.0001(14) -0.0013(13) -0.0075(14)
C10 0.0354(15) 0.049(2) 0.0321(15) -0.0036(14) -0.0064(12) -0.0090(13)
C28 0.0385(16) 0.0450(19) 0.0377(16) -0.0007(15) -0.0067(13) -0.0021(14)
C4AA 0.0367(15) 0.055(2) 0.0282(14) -0.0029(14) 0.0008(13) -0.0096(14)
C3 0.0429(16) 0.050(2) 0.0340(15) -0.0071(15) -0.0011(14) -0.0048(15)
C3BA 0.0397(16) 0.0419(19) 0.0314(15) 0.0005(14) -0.0008(13) -0.0079(13)
C121 0.0512(18) 0.047(2) 0.0322(15) 0.0010(15) 0.0011(14) -0.0090(15)
C85 0.0441(17) 0.048(2) 0.0375(16) 0.0006(15) -0.0087(14) -0.0095(15)
C9 0.0386(16) 0.045(2) 0.0394(16) -0.0086(15) -0.0101(14) -0.0038(13)
C96 0.0369(15) 0.049(2) 0.0275(14) -0.0022(14) 0.0008(12) -0.0084(14)
C46 0.0398(16) 0.0445(19) 0.0386(16) 0.0014(14) -0.0081(14) -0.0060(14)
C74 0.0397(16) 0.0421(19) 0.0332(15) -0.0065(14) -0.0016(13) -0.0046(13)
C43 0.0391(16) 0.045(2) 0.0373(16) -0.0038(14) -0.0038(14) -0.0090(14)
C81 0.0413(16) 0.0437(19) 0.0340(15) -0.0012(14) -0.0040(14) -0.0064(14)
C7 0.0378(16) 0.052(2) 0.0342(15) -0.0068(15) -0.0070(13) -0.0077(14)
C48 0.0416(16) 0.049(2) 0.0392(16) 0.0060(15) -0.0122(14) -0.0104(14)
C3CA 0.0460(17) 0.0414(19) 0.0368(16) -0.0007(14) -0.0084(14) -0.0056(14)
C54 0.0425(17) 0.0429(19) 0.0405(16) 0.0071(15) -0.0067(14) -0.0044(14)
C53 0.0394(16) 0.052(2) 0.0405(16) 0.0079(16) -0.0063(14) -0.0111(15)
C73 0.0425(16) 0.0395(18) 0.0371(16) -0.0025(14) -0.0035(14) -0.0086(13)
C33 0.0418(16) 0.0435(19) 0.0320(15) 0.0014(14) -0.0073(13) -0.0031(14)
C47 0.0404(16) 0.048(2) 0.0367(16) 0.0067(14) -0.0109(14) -0.0096(14)
C91 0.0450(17) 0.048(2) 0.0330(15) -0.0060(15) -0.0003(14) -0.0045(15)
C7BA 0.0334(15) 0.0467(19) 0.0356(15) 0.0041(14) -0.0052(13) -0.0066(13)
C1 0.0457(17) 0.0407(19) 0.0359(15) -0.0016(15) -0.0081(14) -0.0027(14)
C3DA 0.0440(17) 0.045(2) 0.0439(17) 0.0005(15) -0.0085(15) -0.0009(14)
C23 0.0404(16) 0.047(2) 0.0437(17) -0.0090(15) -0.0081(14) -0.0043(14)
C86 0.0508(18) 0.046(2) 0.0349(16) 0.0053(15) -0.0012(14) -0.0162(15)
C165 0.0425(17) 0.046(2) 0.0318(15) -0.0002(14) -0.0019(13) -0.0084(14)
C87 0.0496(18) 0.050(2) 0.0326(15) 0.0057(15) 0.0003(14) -0.0165(16)
C119 0.0513(18) 0.046(2) 0.0349(16) -0.0031(15) -0.0078(14) -0.0094(15)
C191 0.0426(17) 0.0427(19) 0.0353(16) -0.0105(14) -0.0013(14) -0.0031(14)
C116 0.0425(17) 0.048(2) 0.0407(17) -0.0031(15) -0.0010(14) -0.0029(14)
C22 0.0386(16) 0.054(2) 0.0348(16) -0.0097(15) -0.0049(14) -0.0034(14)
C8 0.0387(16) 0.044(2) 0.0383(16) -0.0090(15) -0.0078(14) -0.0055(13)
C39 0.0394(16) 0.057(2) 0.0317(15) -0.0037(15) -0.0036(14) -0.0043(15)
C93 0.0533(19) 0.046(2) 0.0435(18) -0.0055(16) -0.0033(16) -0.0112(16)
C7CA 0.0401(16) 0.0408(19) 0.0359(15) -0.0041(14) -0.0059(14) -0.0054(13)
C120 0.059(2) 0.047(2) 0.0322(15) 0.0041(15) -0.0009(15) -0.0170(16)
C18 0.0442(17) 0.0431(19) 0.0342(15) -0.0043(14) -0.0063(14) 0.0024(14)
C40 0.0445(17) 0.055(2) 0.0314(15) -0.0015(15) -0.0020(14) -0.0062(16)
C4CA 0.0404(17) 0.050(2) 0.0402(17) -0.0086(15) -0.0022(15) -0.0063(15)
C115 0.0470(18) 0.0421(19) 0.0461(18) -0.0032(15) -0.0043(15) -0.0036(14)
C29 0.0447(17) 0.044(2) 0.0431(17) -0.0007(16) -0.0064(15) -0.0042(15)
C124 0.0502(18) 0.047(2) 0.0345(16) -0.0003(15) -0.0040(15) -0.0131(15)
C15 0.0463(17) 0.047(2) 0.0472(18) -0.0062(16) -0.0082(15) -0.0042(15)
C9BA 0.0373(16) 0.058(2) 0.0429(17) 0.0104(16) -0.0068(14) -0.0119(15)
C44 0.0414(17) 0.044(2) 0.0485(18) -0.0011(16) -0.0051(15) -0.0045(14)
C92 0.0466(17) 0.047(2) 0.0367(16) -0.0067(15) -0.0056(14) -0.0029(15)
C94 0.0484(18) 0.051(2) 0.0355(16) -0.0046(15) 0.0001(14) -0.0131(16)
C98 0.0421(17) 0.067(2) 0.0380(17) -0.0067(17) -0.0045(15) -0.0110(16)
C62 0.0533(19) 0.052(2) 0.0422(17) -0.0006(16) -0.0161(15) -0.0062(16)
C56 0.055(2) 0.053(2) 0.0485(19) 0.0036(17) -0.0173(16) -0.0176(17)
C8BA 0.0401(16) 0.047(2) 0.0475(18) 0.0008(16) -0.0108(15) -0.0079(14)
C0CA 0.0500(19) 0.051(2) 0.0400(17) 0.0047(16) -0.0001(15) -0.0071(16)
C59 0.0501(19) 0.054(2) 0.0483(18) 0.0086(17) -0.0136(16) -0.0155(16)
C37 0.0409(16) 0.053(2) 0.0350(16) -0.0015(15) -0.0041(13) -0.0081(15)
C166 0.0479(18) 0.054(2) 0.0383(17) 0.0009(16) -0.0064(15) -0.0107(16)
C2DA 0.058(2) 0.040(2) 0.057(2) 0.0081(17) -0.0116(18) -0.0004(16)
C12 0.0441(17) 0.046(2) 0.0450(18) -0.0090(16) -0.0050(15) -0.0033(15)
C170 0.0402(16) 0.049(2) 0.0416(17) -0.0041(15) -0.0049(14) -0.0063(14)
C1CA 0.0524(19) 0.048(2) 0.0353(16) 0.0002(15) -0.0008(15) -0.0092(16)
C49 0.0418(17) 0.055(2) 0.0498(18) 0.0129(17) -0.0133(15) -0.0143(15)
C6CA 0.0507(18) 0.0413(19) 0.0442(17) -0.0052(15) -0.0076(16) -0.0066(15)
C102 0.0483(18) 0.053(2) 0.0361(16) -0.0015(15) -0.0083(15) -0.0102(15)
C57 0.066(2) 0.045(2) 0.053(2) -0.0006(17) -0.0196(18) -0.0174(17)
C13 0.0444(17) 0.046(2) 0.055(2) -0.0138(17) -0.0130(16) 0.0034(15)
C128 0.0417(17) 0.059(2) 0.0377(17) -0.0022(16) -0.0004(15) -0.0083(15)
C45 0.0463(18) 0.0393(19) 0.0517(19) 0.0009(15) -0.0082(16) -0.0037(14)
C50 0.0422(17) 0.062(2) 0.0488(18) 0.0150(17) -0.0155(15) -0.0176(16)
C133 0.0398(16) 0.050(2) 0.0481(18) -0.0094(16) -0.0013(15) -0.0011(15)
C5CA 0.0447(18) 0.051(2) 0.0456(18) -0.0097(16) 0.0032(16) -0.0036(15)
C31 0.0478(18) 0.048(2) 0.0395(17) 0.0011(16) 0.0044(15) -0.0090(16)
C192 0.0547(19) 0.048(2) 0.0372(17) -0.0116(15) -0.0055(15) -0.0092(16)
C127 0.0397(17) 0.067(3) 0.049(2) -0.0023(18) -0.0008(16) -0.0100(16)
C169 0.0398(17) 0.059(2) 0.054(2) -0.0075(18) -0.0052(16) -0.0079(16)
C14 0.0517(19) 0.043(2) 0.057(2) -0.0040(17) -0.0152(17) -0.0006(15)
C175 0.0515(19) 0.066(3) 0.0365(17) -0.0080(17) -0.0023(15) -0.0084(18)
C38 0.0490(18) 0.056(2) 0.0388(17) -0.0018(16) -0.0070(15) -0.0132(16)
C101 0.065(2) 0.061(2) 0.0319(16) 0.0003(16) -0.0056(16) -0.0124(18)
C9CA 0.063(2) 0.046(2) 0.055(2) 0.0030(17) -0.0234(18) -0.0080(17)
C30 0.0486(19) 0.048(2) 0.0482(19) 0.0048(17) 0.0026(16) -0.0104(16)
C58 0.057(2) 0.044(2) 0.055(2) 0.0073(17) -0.0131(17) -0.0159(16)
C51 0.0352(17) 0.078(3) 0.057(2) 0.019(2) -0.0050(16) -0.0098(17)
C52 0.0384(17) 0.058(2) 0.058(2) 0.0153(18) -0.0003(16) -0.0023(16)
C196 0.0453(18) 0.055(2) 0.0495(19) -0.0094(17) -0.0016(16) -0.0053(16)
C125 0.062(2) 0.065(2) 0.0305(16) -0.0028(16) -0.0012(16) -0.0163(18)
C7DA 0.0409(17) 0.061(2) 0.054(2) 0.0067(18) -0.0069(16) -0.0153(16)
C100 0.059(2) 0.059(2) 0.0389(18) -0.0068(17) 0.0023(17) -0.0169(18)
C99 0.0429(18) 0.080(3) 0.045(2) -0.0101(19) 0.0014(16) -0.0101(18)
C195 0.0444(19) 0.062(3) 0.059(2) -0.018(2) 0.0058(18) -0.0057(17)
C107 0.065(2) 0.047(2) 0.0436(19) -0.0108(17) 0.0018(17) -0.0067(17)
C167 0.056(2) 0.062(2) 0.0325(16) 0.0017(16) 0.0010(15) -0.0177(18)
C126 0.052(2) 0.066(3) 0.0393(18) -0.0071(17) 0.0052(16) -0.0156(18)
C168 0.0479(19) 0.055(2) 0.047(2) -0.0106(17) 0.0022(16) -0.0151(17)
C129 0.062(2) 0.075(3) 0.0420(18) 0.0029(18) -0.0124(17) -0.023(2)
C65 0.0449(19) 0.073(3) 0.062(2) 0.024(2) -0.0164(17) -0.0232(18)
C193 0.073(3) 0.056(2) 0.0381(17) -0.0114(17) -0.0089(18) -0.0121(19)
C5DA 0.067(2) 0.074(3) 0.060(2) 0.001(2) -0.029(2) 0.002(2)
C197 0.064(2) 0.075(3) 0.049(2) -0.0074(19) -0.0195(18) -0.015(2)
C1DA 0.065(2) 0.036(2) 0.074(3) -0.0027(19) -0.019(2) -0.0067(17)
C194 0.064(2) 0.061(3) 0.0427(19) -0.0120(18) 0.0046(18) -0.0137(19)
C134 0.055(2) 0.060(2) 0.050(2) -0.0095(18) 0.0045(17) 0.0029(18)
C135 0.053(2) 0.052(2) 0.063(2) -0.0029(19) 0.0022(18) 0.0021(17)
C0DA 0.072(2) 0.051(2) 0.074(3) -0.005(2) -0.034(2) -0.0125(19)
C172 0.053(2) 0.073(3) 0.057(2) 0.000(2) -0.0196(18) -0.0017(18)
C198 0.047(2) 0.092(3) 0.068(2) -0.004(2) -0.0138(19) -0.012(2)
C176 0.058(2) 0.102(3) 0.0392(18) -0.014(2) -0.0105(17) -0.008(2)
C104 0.065(2) 0.087(3) 0.048(2) 0.006(2) -0.0189(18) -0.006(2)
C130 0.048(2) 0.106(4) 0.057(2) 0.010(2) -0.0119(18) -0.021(2)
C171 0.058(2) 0.083(3) 0.0466(19) 0.014(2) -0.0133(17) -0.007(2)
C8DA 0.0466(19) 0.088(3) 0.066(2) 0.008(2) -0.0121(18) -0.024(2)
C201 0.054(2) 0.049(2) 0.068(2) -0.018(2) -0.0060(19) 0.0071(17)
C177 0.055(2) 0.078(3) 0.052(2) -0.019(2) -0.0044(18) 0.0018(19)
C61 0.088(3) 0.067(3) 0.061(2) 0.004(2) -0.036(2) -0.020(2)
C41 0.064(2) 0.066(3) 0.088(3) 0.024(2) -0.020(2) -0.023(2)
C105 0.071(3) 0.090(3) 0.043(2) -0.008(2) 0.0155(19) -0.017(2)
C103 0.044(2) 0.131(4) 0.050(2) -0.003(2) -0.0107(17) 0.000(2)
C4DA 0.102(3) 0.057(3) 0.086(3) 0.010(2) -0.060(3) -0.012(2)
C178 0.092(3) 0.076(3) 0.050(2) -0.018(2) -0.002(2) -0.027(3)
C108 0.098(3) 0.053(3) 0.056(2) -0.013(2) -0.006(2) -0.013(2)
C136 0.058(2) 0.086(3) 0.069(3) -0.036(2) -0.004(2) -0.002(2)
C63 0.093(3) 0.050(2) 0.084(3) 0.009(2) -0.035(2) -0.016(2)
C42 0.055(2) 0.090(3) 0.056(2) 0.007(2) 0.0068(19) -0.025(2)
C66 0.050(2) 0.089(3) 0.089(3) 0.022(3) -0.006(2) -0.024(2)
C131 0.071(3) 0.120(4) 0.040(2) -0.008(2) 0.012(2) -0.031(3)
C173 0.061(2) 0.090(3) 0.052(2) -0.010(2) 0.0183(19) -0.020(2)
C67 0.075(3) 0.112(4) 0.087(3) 0.055(3) -0.032(3) -0.039(3)
C199 0.101(3) 0.094(4) 0.048(2) -0.012(2) 0.018(2) -0.030(3)
C68 0.074(3) 0.083(3) 0.097(3) 0.008(3) -0.020(3) -0.038(3)
C6DA 0.105(4) 0.050(3) 0.132(4) 0.003(3) -0.046(3) -0.022(3)
C109 0.186(6) 0.073(3) 0.045(2) -0.011(2) -0.033(3) -0.022(4)
C202 0.067(3) 0.075(3) 0.124(4) -0.029(3) 0.021(3) 0.015(2)
C110 0.070(3) 0.081(3) 0.132(5) -0.049(3) 0.009(3) 0.002(2)
C203 0.123(4) 0.067(3) 0.105(4) -0.005(3) 0.001(3) 0.044(3)
C204 0.101(4) 0.126(5) 0.153(5) -0.103(5) -0.051(4) 0.032(3)

loop_
_atom_type_symbol
_atom_type_description
_atom_type_scat_dispersion_real
_atom_type_scat_dispersion_imag
_atom_type_scat_source
C C 0.0181 0.0091 'International Tables Vol C Tables 4.2.6.8 and 6.1.1.4'
H H 0.0000 0.0000 'International Tables Vol C Tables 4.2.6.8 and 6.1.1.4'
O O 0.0492 0.0322 'International Tables Vol C Tables 4.2.6.8 and 6.1.1.4'

loop_
_geom_angle_atom_site_label_1
_geom_angle_atom_site_label_2
_geom_angle_atom_site_label_3
_geom_angle
_geom_angle_site_symmetry_1
_geom_angle_site_symmetry_3
_geom_angle_publ_flag
C75 C76 C77 133.0(3) . . ?
C80 C76 C75 120.4(2) . . ?
C80 C76 C77 106.6(2) . . ?
C5BA C0AA C1AA 107.1(2) . . ?
C3CA C0AA C5BA 128.2(3) . . ?
C3CA C0AA C1AA 124.5(3) . . ?
C84 C83 C75 117.2(3) . . ?
C82 C83 C75 119.8(3) . . ?
C82 C83 C84 122.9(3) . . ?
C70 C71 C72 108.4(3) . . ?
C70 C71 C85 123.5(3) . . ?
C85 C71 C72 127.7(3) . . ?
C76 C75 C83 116.7(3) . . ?
C74 C75 C76 125.4(3) . . ?
C74 C75 C83 117.9(3) . . ?
C6 C5 C11 108.3(2) . . ?
C6 C5 C4 121.9(3) . . ?
C4 C5 C11 129.8(3) . . ?
C70 C69 C84 106.0(3) . . ?
C96 C69 C84 126.6(3) . . ?
C96 C69 C70 126.9(3) . . ?
C5 C11 C16 106.8(3) . . ?
C10 C11 C5 126.4(3) . . ?
C10 C11 C16 126.2(3) . . ?
C5 C6 C17 108.6(3) . . ?
C5 C6 C1 123.4(3) . . ?
C1 C6 C17 127.9(3) . . ?
C5BA C4BA C6AA 118.2(2) . . ?
C5BA C4BA C3BA 123.7(3) . . ?
C3BA C4BA C6AA 118.0(3) . . ?
C2BA C1BA C0BA 129.9(3) . . ?
C2BA C1BA C7AA 121.1(3) . . ?
C7AA C1BA C0BA 109.0(3) . . ?
C7AA C6AA C4BA 118.3(2) . . ?
C7AA C6AA C5AA 123.1(3) . . ?
C5AA C6AA C4BA 118.4(3) . . ?
C78 C79 C80 109.0(3) . . ?
C78 C79 C119 123.6(3) . . ?
C119 C79 C80 127.4(3) . . ?
C36 C26 C25 126.7(3) . . ?
C36 C26 C27 126.7(3) . . ?
C27 C26 C25 106.0(3) . . ?
C83 C84 C69 131.3(3) . . ?
C72 C84 C83 121.4(3) . . ?
C72 C84 C69 107.4(3) . . ?
C4BA C5BA C0AA 132.4(2) . . ?
C3AA C5BA C0AA 107.1(3) . . ?
C3AA C5BA C4BA 120.2(3) . . ?
C84 C72 C71 109.0(3) . . ?
C84 C72 C73 120.6(3) . . ?
C73 C72 C71 130.3(3) . . ?
C21 C16 C11 132.0(3) . . ?
C17 C16 C11 107.2(3) . . ?
C17 C16 C21 120.8(3) . . ?
C1BA C0BA C43 128.0(3) . . ?
C9AA C0BA C1BA 109.4(3) . . ?
C9AA C0BA C43 122.5(3) . . ?
C24 C25 C26 107.7(3) . . ?
C24 C25 C20 121.4(3) . . ?
C20 C25 C26 130.9(3) . . ?
C83 C82 H82 119.1 . . ?
C81 C82 C83 121.9(3) . . ?
C81 C82 H82 119.1 . . ?
C78 C77 C76 106.7(3) . . ?
C118 C77 C76 126.8(3) . . ?
C118 C77 C78 126.4(3) . . ?
C1BA C2BA H2BA 120.2 . . ?
C3BA C2BA C1BA 119.6(3) . . ?
C3BA C2BA H2BA 120.2 . . ?
C117 C112 C111 127.2(3) . . ?
C117 C112 C113 115.7(3) . . ?
C113 C112 C111 117.1(3) . . ?
C76 C80 C79 109.3(2) . . ?
C76 C80 C81 121.5(3) . . ?
C81 C80 C79 129.3(3) . . ?
C0BA C9AA C8AA 107.6(3) . . ?
C0BA C9AA C46 122.4(3) . . ?
C46 C9AA C8AA 130.0(3) . . ?
C71 C70 C69 108.8(2) . . ?
C71 C70 C88 121.9(3) . . ?
C88 C70 C69 129.4(3) . . ?
C3DA C8CA C6BA 120.1(3) . . ?
C3DA C8CA C9CA 120.2(3) . . ?
C9CA C8CA C6BA 119.0(3) . . ?
C25 C24 C28 109.0(3) . . ?
C25 C24 C23 120.2(3) . . ?
C23 C24 C28 130.7(3) . . ?
C79 C78 C77 108.3(2) . . ?
C79 C78 C122 121.9(3) . . ?
C122 C78 C77 129.8(3) . . ?
C25 C20 C21 116.6(3) . . ?
C19 C20 C25 124.0(3) . . ?
C19 C20 C21 119.4(3) . . ?
C70 C88 C87 113.9(3) . . ?
C89 C88 C70 127.5(3) . . ?
C89 C88 C87 118.6(3) . . ?
C20 C19 H19 119.0 . . ?
C18 C19 C20 121.9(3) . . ?
C18 C19 H19 119.0 . . ?
C1BA C7AA C6AA 120.2(3) . . ?
C1BA C7AA C8AA 106.7(3) . . ?
C6AA C7AA C8AA 133.1(2) . . ?
C26 C36 H36 114.7 . . ?
C26 C36 C35 130.7(3) . . ?
C35 C36 H36 114.7 . . ?
C112 C117 C118 128.2(3) . . ?
C116 C117 C112 117.9(3) . . ?
C116 C117 C118 113.9(3) . . ?
C32 C27 C26 128.8(3) . . ?
C28 C27 C26 108.6(2) . . ?
C28 C27 C32 122.2(3) . . ?
C16 C21 C20 116.7(3) . . ?
C22 C21 C16 124.7(3) . . ?
C22 C21 C20 118.5(3) . . ?
C98 C97 C89 119.5(3) . . ?
C102 C97 C89 120.8(3) . . ?
C102 C97 C98 119.7(3) . . ?
C112 C111 C123 115.1(3) . . ?
C122 C111 C112 129.5(3) . . ?
C122 C111 C123 115.3(3) . . ?
C2AA C1AA C0AA 107.3(3) . . ?
C2AA C1AA C7CA 122.4(3) . . ?
C7CA C1AA C0AA 130.2(3) . . ?
C1AA C2AA C3AA 109.5(2) . . ?
C1AA C2AA C4CA 122.0(3) . . ?
C3AA C2AA C4CA 128.4(3) . . ?
C55 C60 C62 119.9(3) . . ?
C59 C60 C55 119.1(3) . . ?
C59 C60 C62 121.0(3) . . ?
C16 C17 C6 109.1(2) . . ?
C16 C17 C18 121.3(3) . . ?
C18 C17 C6 129.6(3) . . ?
C34 C35 C36 127.8(3) . . ?
C37 C35 C36 114.1(3) . . ?
C37 C35 C34 118.1(3) . . ?
C7AA C8AA C9AA 106.7(2) . . ?
C54 C8AA C9AA 125.3(3) . . ?
C54 C8AA C7AA 127.6(3) . . ?
C6AA C5AA H5AA 118.8 . . ?
C4AA C5AA C6AA 122.4(3) . . ?
C4AA C5AA H5AA 118.8 . . ?
C90 C95 C96 127.8(3) . . ?
C94 C95 C90 118.5(3) . . ?
C94 C95 C96 113.7(3) . . ?
C27 C32 C31 113.8(3) . . ?
C33 C32 C27 127.1(3) . . ?
C33 C32 C31 119.0(3) . . ?
C35 C34 C33 127.3(3) . . ?
C40 C34 C35 116.1(3) . . ?
C40 C34 C33 116.7(3) . . ?
C5 C4 C3 114.4(3) . . ?
C7 C4 C5 127.1(3) . . ?
C7 C4 C3 118.5(3) . . ?
C95 C90 C89 128.2(3) . . ?
C91 C90 C95 115.4(3) . . ?
C91 C90 C89 116.4(3) . . ?
C112 C113 H113 117.3 . . ?
C114 C113 C112 125.3(3) . . ?
C114 C113 H113 117.3 . . ?
C3CA C2CA C1CA 114.2(3) . . ?
C7BA C2CA C3CA 128.1(3) . . ?
C7BA C2CA C1CA 117.4(3) . . ?
C78 C122 C121 114.1(3) . . ?
C111 C122 C78 127.4(3) . . ?
C111 C122 C121 118.6(3) . . ?
C5BA C3AA C2AA 108.6(3) . . ?
C4AA C3AA C5BA 121.4(3) . . ?
C4AA C3AA C2AA 129.8(3) . . ?
C88 C89 C97 116.5(3) . . ?
C88 C89 C90 128.5(3) . . ?
C90 C89 C97 114.9(3) . . ?
C60 C55 C47 119.4(3) . . ?
C60 C55 C56 119.8(3) . . ?
C56 C55 C47 120.7(3) . . ?
C7BA C6BA C8CA 112.8(3) . . ?
C7CA C6BA C8CA 118.4(3) . . ?
C7CA C6BA C7BA 128.8(3) . . ?
C3 C2 H2 119.0 . . ?
C3 C2 C1 122.0(3) . . ?
C1 C2 H2 119.0 . . ?
C113 C114 C115 117.6(3) . . ?
C113 C114 C133 122.7(3) . . ?
C115 C114 C133 119.7(3) . . ?
C124 C123 C111 119.4(3) . . ?
C124 C123 C128 120.5(3) . . ?
C128 C123 C111 120.2(3) . . ?
C77 C118 C117 131.3(3) . . ?
C77 C118 H118 114.3 . . ?
C117 C118 H118 114.3 . . ?
C11 C10 H10 114.3 . . ?
C11 C10 C9 131.4(3) . . ?
C9 C10 H10 114.3 . . ?
C27 C28 C24 108.5(3) . . ?
C27 C28 C29 123.2(3) . . ?
C29 C28 C24 127.9(3) . . ?
C5AA C4AA C3AA 119.3(3) . . ?
C5AA C4AA H4AA 120.3 . . ?
C3AA C4AA H4AA 120.3 . . ?
C4 C3 H3 118.0 . . ?
C2 C3 C4 124.1(3) . . ?
C2 C3 H3 118.0 . . ?
C4BA C3BA H3BA 118.7 . . ?
C2BA C3BA C4BA 122.5(3) . . ?
C2BA C3BA H3BA 118.7 . . ?
C122 C121 H121 117.7 . . ?
C120 C121 C122 124.6(3) . . ?
C120 C121 H121 117.7 . . ?
O106 C85 C71 124.7(3) . . ?
O106 C85 C86 121.2(3) . . ?
C71 C85 C86 114.1(3) . . ?
C8 C9 C10 127.3(3) . . ?
C15 C9 C10 114.3(3) . . ?
C15 C9 C8 118.4(3) . . ?
C69 C96 C95 130.6(3) . . ?
C69 C96 H96 114.7 . . ?
C95 C96 H96 114.7 . . ?
C9AA C46 C45 113.8(3) . . ?
C47 C46 C9AA 128.6(3) . . ?
C47 C46 C45 117.6(3) . . ?
C75 C74 H74 118.2 . . ?
C73 C74 C75 123.7(3) . . ?
C73 C74 H74 118.2 . . ?
O64 C43 C0BA 123.6(3) . . ?
O64 C43 C44 122.2(3) . . ?
C44 C43 C0BA 114.1(3) . . ?
C82 C81 C80 119.0(3) . . ?
C82 C81 H81 120.5 . . ?
C80 C81 H81 120.5 . . ?
C4 C7 C191 115.3(3) . . ?
C4 C7 C8 129.3(3) . . ?
C8 C7 C191 115.4(3) . . ?
C53 C48 C47 127.1(3) . . ?
C49 C48 C53 116.9(3) . . ?
C49 C48 C47 116.1(3) . . ?
C0AA C3CA C2CA 131.5(3) . . ?
C0AA C3CA H3CA 114.3 . . ?
C2CA C3CA H3CA 114.3 . . ?
C8AA C54 H54 114.6 . . ?
C8AA C54 C53 130.8(3) . . ?
C53 C54 H54 114.6 . . ?
C48 C53 C54 128.9(3) . . ?
C52 C53 C48 117.4(3) . . ?
C52 C53 C54 113.7(3) . . ?
C72 C73 H73 120.8 . . ?
C74 C73 C72 118.3(3) . . ?
C74 C73 H73 120.8 . . ?
C32 C33 C34 129.2(3) . . ?
C32 C33 C165 115.3(3) . . ?
C34 C33 C165 115.5(3) . . ?
C46 C47 C55 117.9(3) . . ?
C46 C47 C48 127.8(3) . . ?
C48 C47 C55 114.2(3) . . ?
C90 C91 H91 117.3 . . ?
C92 C91 C90 125.4(3) . . ?
C92 C91 H91 117.3 . . ?
C2CA C7BA C6BA 126.4(3) . . ?
C8BA C7BA C2CA 116.8(3) . . ?
C8BA C7BA C6BA 116.7(3) . . ?
O200 C1 C6 125.1(3) . . ?
O200 C1 C2 121.1(3) . . ?
C6 C1 C2 113.8(3) . . ?
C8CA C3DA C5DA 120.4(3) . . ?
C2DA C3DA C8CA 119.2(3) . . ?
C2DA C3DA C5DA 120.4(4) . . ?
C24 C23 H23 120.7 . . ?
C22 C23 C24 118.6(3) . . ?
C22 C23 H23 120.7 . . ?
C85 C86 H86 118.8 . . ?
C87 C86 C85 122.3(3) . . ?
C87 C86 H86 118.8 . . ?
C166 C165 C33 121.8(3) . . ?
C166 C165 C170 120.8(3) . . ?
C170 C165 C33 117.4(3) . . ?
C88 C87 H87 117.9 . . ?
C86 C87 C88 124.2(3) . . ?
C86 C87 H87 117.9 . . ?
O132 C119 C79 124.9(3) . . ?
O132 C119 C120 121.0(3) . . ?
C79 C119 C120 114.0(3) . . ?
C192 C191 C7 118.1(3) . . ?
C192 C191 C196 120.7(3) . . ?
C196 C191 C7 121.2(3) . . ?
C117 C116 H116 118.0 . . ?
C115 C116 C117 124.1(3) . . ?
C115 C116 H116 118.0 . . ?
C21 C22 H22 118.5 . . ?
C23 C22 C21 123.1(3) . . ?
C23 C22 H22 118.5 . . ?
C9 C8 C7 127.7(3) . . ?
C12 C8 C9 115.6(3) . . ?
C12 C8 C7 116.7(3) . . ?
C40 C39 C175 120.8(3) . . ?
C40 C39 C38 117.1(3) . . ?
C38 C39 C175 122.2(3) . . ?
C92 C93 H93 120.1 . . ?
C94 C93 H93 120.1 . . ?
C94 C93 C92 119.8(3) . . ?
C1AA C7CA C6CA 114.5(3) . . ?
C6BA C7CA C1AA 127.1(3) . . ?
C6BA C7CA C6CA 118.3(3) . . ?
C121 C120 C119 121.7(3) . . ?
C121 C120 H120 119.1 . . ?
C119 C120 H120 119.1 . . ?
C19 C18 C17 118.4(3) . . ?
C19 C18 H18 120.8 . . ?
C17 C18 H18 120.8 . . ?
C34 C40 H40 117.4 . . ?
C39 C40 C34 125.2(3) . . ?
C39 C40 H40 117.4 . . ?
O38 C4CA C2AA 123.1(3) . . ?
O38 C4CA C5CA 122.1(3) . . ?
C5CA C4CA C2AA 114.8(3) . . ?
C114 C115 H115 120.3 . . ?
C116 C115 C114 119.4(3) . . ?
C116 C115 H115 120.3 . . ?
O174 C29 C28 124.9(3) . . ?
O174 C29 C30 120.9(3) . . ?
C28 C29 C30 114.2(3) . . ?
C123 C124 C125 119.0(3) . . ?
C123 C124 C129 121.2(3) . . ?
C125 C124 C129 119.8(3) . . ?
C9 C15 H15 118.2 . . ?
C14 C15 C9 123.7(3) . . ?
C14 C15 H15 118.2 . . ?
C8BA C9BA C7DA 118.6(3) . . ?
C0CA C9BA C8BA 117.3(3) . . ?
C0CA C9BA C7DA 124.1(3) . . ?
C43 C44 H44 118.7 . . ?
C45 C44 C43 122.6(3) . . ?
C45 C44 H44 118.7 . . ?
C91 C92 C93 117.5(3) . . ?
C91 C92 C107 119.3(3) . . ?
C93 C92 C107 123.2(3) . . ?
C95 C94 H94 118.3 . . ?
C93 C94 C95 123.4(3) . . ?
C93 C94 H94 118.3 . . ?
C97 C98 C103 121.3(3) . . ?
C99 C98 C97 118.4(4) . . ?
C99 C98 C103 120.3(3) . . ?
C60 C62 H62A 109.5 . . ?
C60 C62 H62B 109.5 . . ?
C60 C62 H62C 109.5 . . ?
H62A C62 H62B 109.5 . . ?
H62A C62 H62C 109.5 . . ?
H62B C62 H62C 109.5 . . ?
C55 C56 C61 120.6(3) . . ?
C57 C56 C55 119.1(3) . . ?
C57 C56 C61 120.2(3) . . ?
C7BA C8BA H8BA 117.7 . . ?
C9BA C8BA C7BA 124.7(3) . . ?
C9BA C8BA H8BA 117.7 . . ?
C9BA C0CA H0CA 119.8 . . ?
C1CA C0CA C9BA 120.3(3) . . ?
C1CA C0CA H0CA 119.8 . . ?
C60 C59 H59 118.8 . . ?
C60 C59 C58 122.5(4) . . ?
C58 C59 H59 118.8 . . ?
C35 C37 H37 118.6 . . ?
C38 C37 C35 122.9(3) . . ?
C38 C37 H37 118.6 . . ?
C165 C166 C167 119.4(3) . . ?
C165 C166 C171 120.8(3) . . ?
C167 C166 C171 119.8(3) . . ?
C3DA C2DA H2DA 119.3 . . ?
C3DA C2DA C1DA 121.4(4) . . ?
C1DA C2DA H2DA 119.3 . . ?
C8 C12 H12 117.3 . . ?
C13 C12 C8 125.3(3) . . ?
C13 C12 H12 117.3 . . ?
C165 C170 C172 121.2(3) . . ?
C169 C170 C165 118.1(3) . . ?
C169 C170 C172 120.6(3) . . ?
C2CA C1CA H1CA 118.4 . . ?
C0CA C1CA C2CA 123.2(3) . . ?
C0CA C1CA H1CA 118.4 . . ?
C48 C49 H49 117.2 . . ?
C50 C49 C48 125.5(4) . . ?
C50 C49 H49 117.2 . . ?
C7CA C6CA H6CA 118.6 . . ?
C5CA C6CA C7CA 122.9(3) . . ?
C5CA C6CA H6CA 118.6 . . ?
C97 C102 C104 120.5(3) . . ?
C101 C102 C97 119.4(3) . . ?
C101 C102 C104 120.0(3) . . ?
C56 C57 H57 119.0 . . ?
C58 C57 C56 121.9(3) . . ?
C58 C57 H57 119.0 . . ?
C12 C13 C14 117.7(3) . . ?
C12 C13 C201 121.3(3) . . ?
C14 C13 C201 121.0(3) . . ?
C123 C128 C130 121.7(3) . . ?
C127 C128 C123 118.1(3) . . ?
C127 C128 C130 120.2(3) . . ?
C46 C45 H45 118.5 . . ?
C44 C45 C46 122.9(3) . . ?
C44 C45 H45 118.5 . . ?
C49 C50 C51 116.4(3) . . ?
C49 C50 C65 120.0(3) . . ?
C51 C50 C65 123.5(3) . . ?
C134 C133 C114 112.2(3) . . ?
C134 C133 C135 109.5(3) . . ?
C134 C133 C136 108.7(3) . . ?
C135 C133 C114 109.3(3) . . ?
C135 C133 C136 109.1(3) . . ?
C136 C133 C114 108.0(3) . . ?
C4CA C5CA H5CA 118.6 . . ?
C6CA C5CA C4CA 122.9(3) . . ?
C6CA C5CA H5CA 118.6 . . ?
C32 C31 H31 117.8 . . ?
C30 C31 C32 124.4(3) . . ?
C30 C31 H31 117.8 . . ?
C191 C192 C193 120.0(3) . . ?
C191 C192 C197 120.4(3) . . ?
C193 C192 C197 119.5(4) . . ?
C128 C127 H127 118.9 . . ?
C126 C127 C128 122.3(3) . . ?
C126 C127 H127 118.9 . . ?
C170 C169 H169 119.0 . . ?
C168 C169 C170 122.0(4) . . ?
C168 C169 H169 119.0 . . ?
C15 C14 C13 119.3(3) . . ?
C15 C14 H14 120.3 . . ?
C13 C14 H14 120.3 . . ?
C176 C175 C39 107.4(3) . . ?
C176 C175 C177 110.3(3) . . ?
C176 C175 C178 109.2(4) . . ?
C177 C175 C39 110.4(3) . . ?
C178 C175 C39 111.5(3) . . ?
C178 C175 C177 108.0(4) . . ?
C39 C38 H38 119.7 . . ?
C37 C38 C39 120.7(3) . . ?
C37 C38 H38 119.7 . . ?
C102 C101 H101 119.2 . . ?
C100 C101 C102 121.6(4) . . ?
C100 C101 H101 119.2 . . ?
C8CA C9CA C4DA 121.2(3) . . ?
C0DA C9CA C8CA 118.5(4) . . ?
C0DA C9CA C4DA 120.3(4) . . ?
C29 C30 H30 118.9 . . ?
C31 C30 C29 122.2(3) . . ?
C31 C30 H30 118.9 . . ?
C59 C58 C63 120.9(4) . . ?
C57 C58 C59 117.6(3) . . ?
C57 C58 C63 121.5(4) . . ?
C50 C51 H51 119.7 . . ?
C52 C51 C50 120.7(3) . . ?
C52 C51 H51 119.7 . . ?
C53 C52 H52 118.5 . . ?
C51 C52 C53 123.0(4) . . ?
C51 C52 H52 118.5 . . ?
C191 C196 C198 121.8(3) . . ?
C195 C196 C191 117.4(4) . . ?
C195 C196 C198 120.8(3) . . ?
C124 C125 H125 119.3 . . ?
C126 C125 C124 121.5(4) . . ?
C126 C125 H125 119.3 . . ?
C8DA C7DA C9BA 107.5(3) . . ?
C8DA C7DA C42 107.9(3) . . ?
C41 C7DA C9BA 111.2(3) . . ?
C41 C7DA C8DA 110.7(4) . . ?
C41 C7DA C42 108.9(4) . . ?
C42 C7DA C9BA 110.6(3) . . ?
C101 C100 C105 121.4(4) . . ?
C99 C100 C101 118.0(3) . . ?
C99 C100 C105 120.6(4) . . ?
C98 C99 H99 118.6 . . ?
C100 C99 C98 122.8(4) . . ?
C100 C99 H99 118.6 . . ?
C196 C195 H195 118.6 . . ?
C194 C195 C196 122.7(4) . . ?
C194 C195 H195 118.6 . . ?
C92 C107 C110 109.4(3) . . ?
C108 C107 C92 112.1(3) . . ?
C108 C107 C109 109.7(4) . . ?
C108 C107 C110 107.9(4) . . ?
C109 C107 C92 108.5(3) . . ?
C109 C107 C110 109.3(4) . . ?
C166 C167 H167 119.6 . . ?
C168 C167 C166 120.7(4) . . ?
C168 C167 H167 119.6 . . ?
C127 C126 C125 118.6(3) . . ?
C127 C126 C131 120.8(4) . . ?
C125 C126 C131 120.6(4) . . ?
C169 C168 C167 118.8(3) . . ?
C169 C168 C173 120.2(4) . . ?
C167 C168 C173 120.9(4) . . ?
C124 C129 H12A 109.5 . . ?
C124 C129 H12B 109.5 . . ?
C124 C129 H12C 109.5 . . ?
H12A C129 H12B 109.5 . . ?
H12A C129 H12C 109.5 . . ?
H12B C129 H12C 109.5 . . ?
C50 C65 C66 111.6(3) . . ?
C50 C65 C68 109.8(3) . . ?
C67 C65 C50 108.6(3) . . ?
C67 C65 C66 108.9(4) . . ?
C67 C65 C68 110.0(4) . . ?
C68 C65 C66 107.9(4) . . ?
C192 C193 H193 119.6 . . ?
C192 C193 C194 120.8(4) . . ?
C194 C193 H193 119.6 . . ?
C3DA C5DA H5DA 109.5 . . ?
C3DA C5DA H5DB 109.5 . . ?
C3DA C5DA H5DC 109.5 . . ?
H5DA C5DA H5DB 109.5 . . ?
H5DA C5DA H5DC 109.5 . . ?
H5DB C5DA H5DC 109.5 . . ?
C192 C197 H19A 109.5 . . ?
C192 C197 H19B 109.5 . . ?
C192 C197 H19C 109.5 . . ?
H19A C197 H19B 109.5 . . ?
H19A C197 H19C 109.5 . . ?
H19B C197 H19C 109.5 . . ?
C2DA C1DA C6DA 121.3(4) . . ?
C0DA C1DA C2DA 118.3(4) . . ?
C0DA C1DA C6DA 120.4(4) . . ?
C195 C194 C193 118.2(3) . . ?
C195 C194 C199 120.5(4) . . ?
C193 C194 C199 121.3(4) . . ?
C133 C134 H13A 109.5 . . ?
C133 C134 H13B 109.5 . . ?
C133 C134 H13C 109.5 . . ?
H13A C134 H13B 109.5 . . ?
H13A C134 H13C 109.5 . . ?
H13B C134 H13C 109.5 . . ?
C133 C135 H13D 109.5 . . ?
C133 C135 H13E 109.5 . . ?
C133 C135 H13F 109.5 . . ?
H13D C135 H13E 109.5 . . ?
H13D C135 H13F 109.5 . . ?
H13E C135 H13F 109.5 . . ?
C9CA C0DA H0DA 118.9 . . ?
C1DA C0DA C9CA 122.3(4) . . ?
C1DA C0DA H0DA 118.9 . . ?
C170 C172 H17A 109.5 . . ?
C170 C172 H17B 109.5 . . ?
C170 C172 H17C 109.5 . . ?
H17A C172 H17B 109.5 . . ?
H17A C172 H17C 109.5 . . ?
H17B C172 H17C 109.5 . . ?
C196 C198 H19D 109.5 . . ?
C196 C198 H19E 109.5 . . ?
C196 C198 H19F 109.5 . . ?
H19D C198 H19E 109.5 . . ?
H19D C198 H19F 109.5 . . ?
H19E C198 H19F 109.5 . . ?
C175 C176 H17D 109.5 . . ?
C175 C176 H17E 109.5 . . ?
C175 C176 H17F 109.5 . . ?
H17D C176 H17E 109.5 . . ?
H17D C176 H17F 109.5 . . ?
H17E C176 H17F 109.5 . . ?
C102 C104 H10A 109.5 . . ?
C102 C104 H10B 109.5 . . ?
C102 C104 H10C 109.5 . . ?
H10A C104 H10B 109.5 . . ?
H10A C104 H10C 109.5 . . ?
H10B C104 H10C 109.5 . . ?
C128 C130 H13G 109.5 . . ?
C128 C130 H13H 109.5 . . ?
C128 C130 H13I 109.5 . . ?
H13G C130 H13H 109.5 . . ?
H13G C130 H13I 109.5 . . ?
H13H C130 H13I 109.5 . . ?
C166 C171 H17G 109.5 . . ?
C166 C171 H17H 109.5 . . ?
C166 C171 H17I 109.5 . . ?
H17G C171 H17H 109.5 . . ?
H17G C171 H17I 109.5 . . ?
H17H C171 H17I 109.5 . . ?
C7DA C8DA H8DA 109.5 . . ?
C7DA C8DA H8DB 109.5 . . ?
C7DA C8DA H8DC 109.5 . . ?
H8DA C8DA H8DB 109.5 . . ?
H8DA C8DA H8DC 109.5 . . ?
H8DB C8DA H8DC 109.5 . . ?
C202 C201 C13 111.3(3) . . ?
C203 C201 C13 110.6(4) . . ?
C203 C201 C202 107.2(4) . . ?
C203 C201 C204 111.1(5) . . ?
C204 C201 C13 107.7(3) . . ?
C204 C201 C202 109.0(5) . . ?
C175 C177 H17J 109.5 . . ?
C175 C177 H17K 109.5 . . ?
C175 C177 H17L 109.5 . . ?
H17J C177 H17K 109.5 . . ?
H17J C177 H17L 109.5 . . ?
H17K C177 H17L 109.5 . . ?
C56 C61 H61A 109.5 . . ?
C56 C61 H61B 109.5 . . ?
C56 C61 H61C 109.5 . . ?
H61A C61 H61B 109.5 . . ?
H61A C61 H61C 109.5 . . ?
H61B C61 H61C 109.5 . . ?
C7DA C41 H41A 109.5 . . ?
C7DA C41 H41B 109.5 . . ?
C7DA C41 H41C 109.5 . . ?
H41A C41 H41B 109.5 . . ?
H41A C41 H41C 109.5 . . ?
H41B C41 H41C 109.5 . . ?
C100 C105 H10D 109.5 . . ?
C100 C105 H10E 109.5 . . ?
C100 C105 H10F 109.5 . . ?
H10D C105 H10E 109.5 . . ?
H10D C105 H10F 109.5 . . ?
H10E C105 H10F 109.5 . . ?
C98 C103 H10G 109.5 . . ?
C98 C103 H10H 109.5 . . ?
C98 C103 H10I 109.5 . . ?
H10G C103 H10H 109.5 . . ?
H10G C103 H10I 109.5 . . ?
H10H C103 H10I 109.5 . . ?
C9CA C4DA H4DA 109.5 . . ?
C9CA C4DA H4DB 109.5 . . ?
C9CA C4DA H4DC 109.5 . . ?
H4DA C4DA H4DB 109.5 . . ?
H4DA C4DA H4DC 109.5 . . ?
H4DB C4DA H4DC 109.5 . . ?
C175 C178 H17M 109.5 . . ?
C175 C178 H17N 109.5 . . ?
C175 C178 H17O 109.5 . . ?
H17M C178 H17N 109.5 . . ?
H17M C178 H17O 109.5 . . ?
H17N C178 H17O 109.5 . . ?
C107 C108 H10J 109.5 . . ?
C107 C108 H10K 109.5 . . ?
C107 C108 H10L 109.5 . . ?
H10J C108 H10K 109.5 . . ?
H10J C108 H10L 109.5 . . ?
H10K C108 H10L 109.5 . . ?
C133 C136 H13J 109.5 . . ?
C133 C136 H13K 109.5 . . ?
C133 C136 H13L 109.5 . . ?
H13J C136 H13K 109.5 . . ?
H13J C136 H13L 109.5 . . ?
H13K C136 H13L 109.5 . . ?
C58 C63 H63A 109.5 . . ?
C58 C63 H63B 109.5 . . ?
C58 C63 H63C 109.5 . . ?
H63A C63 H63B 109.5 . . ?
H63A C63 H63C 109.5 . . ?
H63B C63 H63C 109.5 . . ?
C7DA C42 H42A 109.5 . . ?
C7DA C42 H42B 109.5 . . ?
C7DA C42 H42C 109.5 . . ?
H42A C42 H42B 109.5 . . ?
H42A C42 H42C 109.5 . . ?
H42B C42 H42C 109.5 . . ?
C65 C66 H66A 109.5 . . ?
C65 C66 H66B 109.5 . . ?
C65 C66 H66C 109.5 . . ?
H66A C66 H66B 109.5 . . ?
H66A C66 H66C 109.5 . . ?
H66B C66 H66C 109.5 . . ?
C126 C131 H13M 109.5 . . ?
C126 C131 H13N 109.5 . . ?
C126 C131 H13O 109.5 . . ?
H13M C131 H13N 109.5 . . ?
H13M C131 H13O 109.5 . . ?
H13N C131 H13O 109.5 . . ?
C168 C173 H17P 109.5 . . ?
C168 C173 H17Q 109.5 . . ?
C168 C173 H17R 109.5 . . ?
H17P C173 H17Q 109.5 . . ?
H17P C173 H17R 109.5 . . ?
H17Q C173 H17R 109.5 . . ?
C65 C67 H67A 109.5 . . ?
C65 C67 H67B 109.5 . . ?
C65 C67 H67C 109.5 . . ?
H67A C67 H67B 109.5 . . ?
H67A C67 H67C 109.5 . . ?
H67B C67 H67C 109.5 . . ?
C194 C199 H19G 109.5 . . ?
C194 C199 H19H 109.5 . . ?
C194 C199 H19I 109.5 . . ?
H19G C199 H19H 109.5 . . ?
H19G C199 H19I 109.5 . . ?
H19H C199 H19I 109.5 . . ?
C65 C68 H68A 109.5 . . ?
C65 C68 H68B 109.5 . . ?
C65 C68 H68C 109.5 . . ?
H68A C68 H68B 109.5 . . ?
H68A C68 H68C 109.5 . . ?
H68B C68 H68C 109.5 . . ?
C1DA C6DA H6DA 109.5 . . ?
C1DA C6DA H6DB 109.5 . . ?
C1DA C6DA H6DC 109.5 . . ?
H6DA C6DA H6DB 109.5 . . ?
H6DA C6DA H6DC 109.5 . . ?
H6DB C6DA H6DC 109.5 . . ?
C107 C109 H10M 109.5 . . ?
C107 C109 H10N 109.5 . . ?
C107 C109 H10O 109.5 . . ?
H10M C109 H10N 109.5 . . ?
H10M C109 H10O 109.5 . . ?
H10N C109 H10O 109.5 . . ?
C201 C202 H20A 109.5 . . ?
C201 C202 H20B 109.5 . . ?
C201 C202 H20C 109.5 . . ?
H20A C202 H20B 109.5 . . ?
H20A C202 H20C 109.5 . . ?
H20B C202 H20C 109.5 . . ?
C107 C110 H11A 109.5 . . ?
C107 C110 H11B 109.5 . . ?
C107 C110 H11C 109.5 . . ?
H11A C110 H11B 109.5 . . ?
H11A C110 H11C 109.5 . . ?
H11B C110 H11C 109.5 . . ?
C201 C203 H20D 109.5 . . ?
C201 C203 H20E 109.5 . . ?
C201 C203 H20F 109.5 . . ?
H20D C203 H20E 109.5 . . ?
H20D C203 H20F 109.5 . . ?
H20E C203 H20F 109.5 . . ?
C201 C204 H20G 109.5 . . ?
C201 C204 H20H 109.5 . . ?
C201 C204 H20I 109.5 . . ?
H20G C204 H20H 109.5 . . ?
H20G C204 H20I 109.5 . . ?
H20H C204 H20I 109.5 . . ?

loop_
_geom_bond_atom_site_label_1
_geom_bond_atom_site_label_2
_geom_bond_distance
_geom_bond_site_symmetry_2
_geom_bond_publ_flag
O64 C43 1.246(4) . ?
O106 C85 1.241(4) . ?
O200 C1 1.239(4) . ?
O38 C4CA 1.253(4) . ?
O132 C119 1.243(4) . ?
O174 C29 1.240(4) . ?
C76 C75 1.430(4) . ?
C76 C77 1.482(4) . ?
C76 C80 1.400(5) . ?
C0AA C5BA 1.461(4) . ?
C0AA C1AA 1.465(4) . ?
C0AA C3CA 1.363(4) . ?
C83 C75 1.449(4) . ?
C83 C84 1.430(4) . ?
C83 C82 1.412(5) . ?
C71 C72 1.453(4) . ?
C71 C70 1.378(4) . ?
C71 C85 1.435(5) . ?
C75 C74 1.416(5) . ?
C5 C11 1.454(4) . ?
C5 C6 1.389(4) . ?
C5 C4 1.435(4) . ?
C69 C84 1.474(4) . ?
C69 C70 1.459(4) . ?
C69 C96 1.343(4) . ?
C11 C16 1.478(4) . ?
C11 C10 1.346(5) . ?
C6 C17 1.457(4) . ?
C6 C1 1.435(5) . ?
C4BA C6AA 1.438(4) . ?
C4BA C5BA 1.427(4) . ?
C4BA C3BA 1.436(4) . ?
C1BA C0BA 1.443(5) . ?
C1BA C2BA 1.394(4) . ?
C1BA C7AA 1.406(4) . ?
C6AA C7AA 1.417(4) . ?
C6AA C5AA 1.432(4) . ?
C79 C80 1.450(4) . ?
C79 C78 1.379(4) . ?
C79 C119 1.439(5) . ?
C26 C25 1.474(4) . ?
C26 C36 1.347(4) . ?
C26 C27 1.462(4) . ?
C84 C72 1.389(5) . ?
C5BA C3AA 1.402(4) . ?
C72 C73 1.412(4) . ?
C16 C21 1.419(4) . ?
C16 C17 1.390(5) . ?
C0BA C9AA 1.382(4) . ?
C0BA C43 1.448(4) . ?
C25 C24 1.391(5) . ?
C25 C20 1.433(4) . ?
C82 H82 0.9500 . ?
C82 C81 1.364(4) . ?
C77 C78 1.461(4) . ?
C77 C118 1.347(5) . ?
C2BA H2BA 0.9500 . ?
C2BA C3BA 1.347(5) . ?
C112 C117 1.429(4) . ?
C112 C111 1.444(5) . ?
C112 C113 1.429(4) . ?
C80 C81 1.410(4) . ?
C9AA C8AA 1.473(4) . ?
C9AA C46 1.424(5) . ?
C70 C88 1.452(4) . ?
C8CA C6BA 1.497(5) . ?
C8CA C3DA 1.399(5) . ?
C8CA C9CA 1.400(5) . ?
C24 C28 1.450(4) . ?
C24 C23 1.412(4) . ?
C78 C122 1.446(4) . ?
C20 C19 1.415(5) . ?
C20 C21 1.440(4) . ?
C88 C89 1.389(4) . ?
C88 C87 1.452(5) . ?
C19 H19 0.9500 . ?
C19 C18 1.369(4) . ?
C7AA C8AA 1.470(5) . ?
C36 H36 0.9500 . ?
C36 C35 1.438(4) . ?
C117 C118 1.441(4) . ?
C117 C116 1.400(5) . ?
C27 C32 1.446(4) . ?
C27 C28 1.386(4) . ?
C21 C22 1.410(5) . ?
C97 C89 1.514(4) . ?
C97 C98 1.401(5) . ?
C97 C102 1.396(5) . ?
C111 C122 1.397(4) . ?
C111 C123 1.521(4) . ?
C1AA C2AA 1.381(4) . ?
C1AA C7CA 1.428(5) . ?
C2AA C3AA 1.442(5) . ?
C2AA C4CA 1.454(4) . ?
C60 C55 1.402(5) . ?
C60 C62 1.504(5) . ?
C60 C59 1.374(5) . ?
C17 C18 1.411(4) . ?
C35 C34 1.433(4) . ?
C35 C37 1.405(5) . ?
C8AA C54 1.358(4) . ?
C5AA H5AA 0.9500 . ?
C5AA C4AA 1.358(5) . ?
C95 C90 1.434(4) . ?
C95 C96 1.443(4) . ?
C95 C94 1.393(5) . ?
C32 C33 1.384(4) . ?
C32 C31 1.456(5) . ?
C34 C33 1.450(5) . ?
C34 C40 1.421(4) . ?
C4 C3 1.455(5) . ?
C4 C7 1.397(4) . ?
C90 C89 1.450(5) . ?
C90 C91 1.419(4) . ?
C113 H113 0.9500 . ?
C113 C114 1.361(5) . ?
C2CA C3CA 1.417(5) . ?
C2CA C7BA 1.414(5) . ?
C2CA C1CA 1.418(4) . ?
C122 C121 1.449(5) . ?
C3AA C4AA 1.399(4) . ?
C55 C47 1.489(5) . ?
C55 C56 1.405(5) . ?
C6BA C7BA 1.471(4) . ?
C6BA C7CA 1.380(4) . ?
C2 H2 0.9500 . ?
C2 C3 1.339(5) . ?
C2 C1 1.480(4) . ?
C114 C115 1.401(5) . ?
C114 C133 1.538(4) . ?
C123 C124 1.386(5) . ?
C123 C128 1.404(5) . ?
C118 H118 0.9500 . ?
C10 H10 0.9500 . ?
C10 C9 1.442(4) . ?
C28 C29 1.434(5) . ?
C4AA H4AA 0.9500 . ?
C3 H3 0.9500 . ?
C3BA H3BA 0.9500 . ?
C121 H121 0.9500 . ?
C121 C120 1.340(5) . ?
C85 C86 1.466(4) . ?
C9 C8 1.429(4) . ?
C9 C15 1.402(5) . ?
C96 H96 0.9500 . ?
C46 C47 1.379(4) . ?
C46 C45 1.464(4) . ?
C74 H74 0.9500 . ?
C74 C73 1.371(4) . ?
C43 C44 1.439(5) . ?
C81 H81 0.9500 . ?
C7 C191 1.514(4) . ?
C7 C8 1.444(5) . ?
C48 C53 1.420(5) . ?
C48 C47 1.478(4) . ?
C48 C49 1.408(5) . ?
C3CA H3CA 0.9500 . ?
C54 H54 0.9500 . ?
C54 C53 1.440(5) . ?
C53 C52 1.414(4) . ?
C73 H73 0.9500 . ?
C33 C165 1.514(4) . ?
C91 H91 0.9500 . ?
C91 C92 1.368(5) . ?
C7BA C8BA 1.410(5) . ?
C3DA C2DA 1.387(5) . ?
C3DA C5DA 1.483(5) . ?
C23 H23 0.9500 . ?
C23 C22 1.369(5) . ?
C86 H86 0.9500 . ?
C86 C87 1.338(5) . ?
C165 C166 1.379(5) . ?
C165 C170 1.406(5) . ?
C87 H87 0.9500 . ?
C119 C120 1.474(4) . ?
C191 C192 1.375(5) . ?
C191 C196 1.408(5) . ?
C116 H116 0.9500 . ?
C116 C115 1.369(4) . ?
C22 H22 0.9500 . ?
C8 C12 1.427(4) . ?
C39 C40 1.370(5) . ?
C39 C175 1.537(5) . ?
C39 C38 1.396(4) . ?
C93 H93 0.9500 . ?
C93 C92 1.395(5) . ?
C93 C94 1.372(4) . ?
C7CA C6CA 1.466(4) . ?
C120 H120 0.9500 . ?
C18 H18 0.9500 . ?
C40 H40 0.9500 . ?
C4CA C5CA 1.439(5) . ?
C115 H115 0.9500 . ?
C29 C30 1.472(4) . ?
C124 C125 1.408(4) . ?
C124 C129 1.505(5) . ?
C15 H15 0.9500 . ?
C15 C14 1.376(4) . ?
C9BA C8BA 1.385(4) . ?
C9BA C0CA 1.380(5) . ?
C9BA C7DA 1.535(5) . ?
C44 H44 0.9500 . ?
C44 C45 1.352(5) . ?
C92 C107 1.533(4) . ?
C94 H94 0.9500 . ?
C98 C99 1.397(5) . ?
C98 C103 1.493(6) . ?
C62 H62A 0.9800 . ?
C62 H62B 0.9800 . ?
C62 H62C 0.9800 . ?
C56 C57 1.390(5) . ?
C56 C61 1.509(6) . ?
C8BA H8BA 0.9500 . ?
C0CA H0CA 0.9500 . ?
C0CA C1CA 1.366(5) . ?
C59 H59 0.9500 . ?
C59 C58 1.397(5) . ?
C37 H37 0.9500 . ?
C37 C38 1.371(4) . ?
C166 C167 1.403(4) . ?
C166 C171 1.504(5) . ?
C2DA H2DA 0.9500 . ?
C2DA C1DA 1.391(6) . ?
C12 H12 0.9500 . ?
C12 C13 1.369(5) . ?
C170 C169 1.396(4) . ?
C170 C172 1.497(5) . ?
C1CA H1CA 0.9500 . ?
C49 H49 0.9500 . ?
C49 C50 1.381(5) . ?
C6CA H6CA 0.9500 . ?
C6CA C5CA 1.344(5) . ?
C102 C101 1.391(4) . ?
C102 C104 1.502(5) . ?
C57 H57 0.9500 . ?
C57 C58 1.384(5) . ?
C13 C14 1.402(5) . ?
C13 C201 1.541(4) . ?
C128 C127 1.401(5) . ?
C128 C130 1.498(6) . ?
C45 H45 0.9500 . ?
C50 C51 1.390(5) . ?
C50 C65 1.515(5) . ?
C133 C134 1.523(5) . ?
C133 C135 1.530(6) . ?
C133 C136 1.532(6) . ?
C5CA H5CA 0.9500 . ?
C31 H31 0.9500 . ?
C31 C30 1.335(5) . ?
C192 C193 1.395(5) . ?
C192 C197 1.518(5) . ?
C127 H127 0.9500 . ?
C127 C126 1.374(6) . ?
C169 H169 0.9500 . ?
C169 C168 1.378(6) . ?
C14 H14 0.9500 . ?
C175 C176 1.517(6) . ?
C175 C177 1.536(5) . ?
C175 C178 1.524(6) . ?
C38 H38 0.9500 . ?
C101 H101 0.9500 . ?
C101 C100 1.388(6) . ?
C9CA C0DA 1.390(5) . ?
C9CA C4DA 1.497(6) . ?
C30 H30 0.9500 . ?
C58 C63 1.497(6) . ?
C51 H51 0.9500 . ?
C51 C52 1.377(5) . ?
C52 H52 0.9500 . ?
C196 C195 1.408(5) . ?
C196 C198 1.492(6) . ?
C125 H125 0.9500 . ?
C125 C126 1.376(5) . ?
C7DA C8DA 1.528(6) . ?
C7DA C41 1.502(6) . ?
C7DA C42 1.533(5) . ?
C100 C99 1.367(6) . ?
C100 C105 1.521(5) . ?
C99 H99 0.9500 . ?
C195 H195 0.9500 . ?
C195 C194 1.371(6) . ?
C107 C108 1.514(5) . ?
C107 C109 1.522(7) . ?
C107 C110 1.534(6) . ?
C167 H167 0.9500 . ?
C167 C168 1.390(6) . ?
C126 C131 1.516(5) . ?
C168 C173 1.515(5) . ?
C129 H12A 0.9800 . ?
C129 H12B 0.9800 . ?
C129 H12C 0.9800 . ?
C65 C66 1.534(6) . ?
C65 C67 1.514(6) . ?
C65 C68 1.530(6) . ?
C193 H193 0.9500 . ?
C193 C194 1.399(6) . ?
C5DA H5DA 0.9800 . ?
C5DA H5DB 0.9800 . ?
C5DA H5DC 0.9800 . ?
C197 H19A 0.9800 . ?
C197 H19B 0.9800 . ?
C197 H19C 0.9800 . ?
C1DA C0DA 1.377(6) . ?
C1DA C6DA 1.511(6) . ?
C194 C199 1.513(5) . ?
C134 H13A 0.9800 . ?
C134 H13B 0.9800 . ?
C134 H13C 0.9800 . ?
C135 H13D 0.9800 . ?
C135 H13E 0.9800 . ?
C135 H13F 0.9800 . ?
C0DA H0DA 0.9500 . ?
C172 H17A 0.9800 . ?
C172 H17B 0.9800 . ?
C172 H17C 0.9800 . ?
C198 H19D 0.9800 . ?
C198 H19E 0.9800 . ?
C198 H19F 0.9800 . ?
C176 H17D 0.9800 . ?
C176 H17E 0.9800 . ?
C176 H17F 0.9800 . ?
C104 H10A 0.9800 . ?
C104 H10B 0.9800 . ?
C104 H10C 0.9800 . ?
C130 H13G 0.9800 . ?
C130 H13H 0.9800 . ?
C130 H13I 0.9800 . ?
C171 H17G 0.9800 . ?
C171 H17H 0.9800 . ?
C171 H17I 0.9800 . ?
C8DA H8DA 0.9800 . ?
C8DA H8DB 0.9800 . ?
C8DA H8DC 0.9800 . ?
C201 C202 1.515(6) . ?
C201 C203 1.501(7) . ?
C201 C204 1.507(7) . ?
C177 H17J 0.9800 . ?
C177 H17K 0.9800 . ?
C177 H17L 0.9800 . ?
C61 H61A 0.9800 . ?
C61 H61B 0.9800 . ?
C61 H61C 0.9800 . ?
C41 H41A 0.9800 . ?
C41 H41B 0.9800 . ?
C41 H41C 0.9800 . ?
C105 H10D 0.9800 . ?
C105 H10E 0.9800 . ?
C105 H10F 0.9800 . ?
C103 H10G 0.9800 . ?
C103 H10H 0.9800 . ?
C103 H10I 0.9800 . ?
C4DA H4DA 0.9800 . ?
C4DA H4DB 0.9800 . ?
C4DA H4DC 0.9800 . ?
C178 H17M 0.9800 . ?
C178 H17N 0.9800 . ?
C178 H17O 0.9800 . ?
C108 H10J 0.9800 . ?
C108 H10K 0.9800 . ?
C108 H10L 0.9800 . ?
C136 H13J 0.9800 . ?
C136 H13K 0.9800 . ?
C136 H13L 0.9800 . ?
C63 H63A 0.9800 . ?
C63 H63B 0.9800 . ?
C63 H63C 0.9800 . ?
C42 H42A 0.9800 . ?
C42 H42B 0.9800 . ?
C42 H42C 0.9800 . ?
C66 H66A 0.9800 . ?
C66 H66B 0.9800 . ?
C66 H66C 0.9800 . ?
C131 H13M 0.9800 . ?
C131 H13N 0.9800 . ?
C131 H13O 0.9800 . ?
C173 H17P 0.9800 . ?
C173 H17Q 0.9800 . ?
C173 H17R 0.9800 . ?
C67 H67A 0.9800 . ?
C67 H67B 0.9800 . ?
C67 H67C 0.9800 . ?
C199 H19G 0.9800 . ?
C199 H19H 0.9800 . ?
C199 H19I 0.9800 . ?
C68 H68A 0.9800 . ?
C68 H68B 0.9800 . ?
C68 H68C 0.9800 . ?
C6DA H6DA 0.9800 . ?
C6DA H6DB 0.9800 . ?
C6DA H6DC 0.9800 . ?
C109 H10M 0.9800 . ?
C109 H10N 0.9800 . ?
C109 H10O 0.9800 . ?
C202 H20A 0.9800 . ?
C202 H20B 0.9800 . ?
C202 H20C 0.9800 . ?
C110 H11A 0.9800 . ?
C110 H11B 0.9800 . ?
C110 H11C 0.9800 . ?
C203 H20D 0.9800 . ?
C203 H20E 0.9800 . ?
C203 H20F 0.9800 . ?
C204 H20G 0.9800 . ?
C204 H20H 0.9800 . ?
C204 H20I 0.9800 . ?

loop_
_geom_torsion_atom_site_label_1
_geom_torsion_atom_site_label_2
_geom_torsion_atom_site_label_3
_geom_torsion_atom_site_label_4
_geom_torsion
_geom_torsion_site_symmetry_1
_geom_torsion_site_symmetry_2
_geom_torsion_site_symmetry_3
_geom_torsion_site_symmetry_4
_geom_torsion_publ_flag
O64 C43 C44 C45 -173.6(3) . . . . ?
O106 C85 C86 C87 177.9(4) . . . . ?
O38 C4CA C5CA C6CA 177.2(4) . . . . ?
O132 C119 C120 C121 177.3(4) . . . . ?
O174 C29 C30 C31 -177.1(4) . . . . ?
C76 C75 C74 C73 179.7(3) . . . . ?
C76 C77 C78 C79 1.1(4) . . . . ?
C76 C77 C78 C122 -179.7(3) . . . . ?
C76 C77 C118 C117 -176.5(3) . . . . ?
C76 C80 C81 C82 -4.1(5) . . . . ?
C0AA C5BA C3AA C2AA 1.4(4) . . . . ?
C0AA C5BA C3AA C4AA -174.4(3) . . . . ?
C0AA C1AA C2AA C3AA 5.2(4) . . . . ?
C0AA C1AA C2AA C4CA -174.5(3) . . . . ?
C0AA C1AA C7CA C6BA -7.5(6) . . . . ?
C0AA C1AA C7CA C6CA 176.0(3) . . . . ?
C83 C75 C74 C73 -0.4(5) . . . . ?
C83 C84 C72 C71 173.8(3) . . . . ?
C83 C84 C72 C73 -7.3(5) . . . . ?
C83 C82 C81 C80 -0.2(5) . . . . ?
C71 C72 C73 C74 177.6(3) . . . . ?
C71 C70 C88 C89 -175.8(3) . . . . ?
C71 C70 C88 C87 4.8(5) . . . . ?
C71 C85 C86 C87 -0.1(5) . . . . ?
C75 C76 C77 C78 179.5(3) . . . . ?
C75 C76 C77 C118 0.8(6) . . . . ?
C75 C76 C80 C79 -179.8(3) . . . . ?
C75 C76 C80 C81 1.0(5) . . . . ?
C75 C83 C84 C69 -168.1(3) . . . . ?
C75 C83 C84 C72 11.4(5) . . . . ?
C75 C83 C82 C81 7.5(5) . . . . ?
C75 C74 C73 C72 4.9(5) . . . . ?
C5 C11 C16 C21 179.2(3) . . . . ?
C5 C11 C16 C17 -3.5(4) . . . . ?
C5 C11 C10 C9 -9.3(6) . . . . ?
C5 C6 C17 C16 -1.6(4) . . . . ?
C5 C6 C17 C18 177.8(3) . . . . ?
C5 C6 C1 O200 -174.3(3) . . . . ?
C5 C6 C1 C2 6.3(5) . . . . ?
C5 C4 C3 C2 3.1(5) . . . . ?
C5 C4 C7 C191 170.3(3) . . . . ?
C5 C4 C7 C8 -7.6(6) . . . . ?
C69 C84 C72 C71 -6.5(4) . . . . ?
C69 C84 C72 C73 172.3(3) . . . . ?
C69 C70 C88 C89 6.2(6) . . . . ?
C69 C70 C88 C87 -173.2(3) . . . . ?
C11 C5 C6 C17 -0.7(4) . . . . ?
C11 C5 C6 C1 176.5(3) . . . . ?
C11 C5 C4 C3 178.5(3) . . . . ?
C11 C5 C4 C7 -1.2(6) . . . . ?
C11 C16 C21 C20 165.9(3) . . . . ?
C11 C16 C21 C22 -16.3(6) . . . . ?
C11 C16 C17 C6 3.1(4) . . . . ?
C11 C16 C17 C18 -176.3(3) . . . . ?
C11 C10 C9 C8 -1.1(6) . . . . ?
C11 C10 C9 C15 -179.3(4) . . . . ?
C6 C5 C11 C16 2.5(4) . . . . ?
C6 C5 C11 C10 -169.0(3) . . . . ?
C6 C5 C4 C3 -1.0(5) . . . . ?
C6 C5 C4 C7 179.4(3) . . . . ?
C6 C17 C18 C19 -173.5(3) . . . . ?
C4BA C6AA C7AA C1BA 4.3(5) . . . . ?
C4BA C6AA C7AA C8AA -177.2(3) . . . . ?
C4BA C6AA C5AA C4AA 2.6(5) . . . . ?
C4BA C5BA C3AA C2AA 175.8(3) . . . . ?
C4BA C5BA C3AA C4AA 0.0(5) . . . . ?
C1BA C0BA C9AA C8AA 2.3(4) . . . . ?
C1BA C0BA C9AA C46 -177.3(3) . . . . ?
C1BA C0BA C43 O64 -11.4(6) . . . . ?
C1BA C0BA C43 C44 166.7(3) . . . . ?
C1BA C2BA C3BA C4BA 2.3(5) . . . . ?
C1BA C7AA C8AA C9AA 8.1(4) . . . . ?
C1BA C7AA C8AA C54 -165.4(3) . . . . ?
C6AA C4BA C5BA C0AA 173.5(3) . . . . ?
C6AA C4BA C5BA C3AA 0.7(5) . . . . ?
C6AA C4BA C3BA C2BA -3.7(5) . . . . ?
C6AA C7AA C8AA C9AA -170.5(3) . . . . ?
C6AA C7AA C8AA C54 16.0(6) . . . . ?
C6AA C5AA C4AA C3AA -1.8(5) . . . . ?
C79 C80 C81 C82 176.9(3) . . . . ?
C79 C78 C122 C111 177.7(3) . . . . ?
C79 C78 C122 C121 -2.5(5) . . . . ?
C79 C119 C120 C121 -1.2(5) . . . . ?
C26 C25 C24 C28 4.8(4) . . . . ?
C26 C25 C24 C23 -176.8(3) . . . . ?
C26 C25 C20 C19 -14.8(6) . . . . ?
C26 C25 C20 C21 167.9(3) . . . . ?
C26 C36 C35 C34 -5.4(6) . . . . ?
C26 C36 C35 C37 176.6(3) . . . . ?
C26 C27 C32 C33 -7.5(6) . . . . ?
C26 C27 C32 C31 171.5(3) . . . . ?
C26 C27 C28 C24 0.6(4) . . . . ?
C26 C27 C28 C29 -173.2(3) . . . . ?
C84 C83 C75 C76 172.3(3) . . . . ?
C84 C83 C75 C74 -7.5(4) . . . . ?
C84 C83 C82 C81 -175.1(3) . . . . ?
C84 C69 C70 C71 -4.4(4) . . . . ?
C84 C69 C70 C88 173.8(3) . . . . ?
C84 C69 C96 C95 179.9(3) . . . . ?
C84 C72 C73 C74 -1.0(5) . . . . ?
C5BA C0AA C1AA C2AA -4.3(4) . . . . ?
C5BA C0AA C1AA C7CA 173.0(3) . . . . ?
C5BA C0AA C3CA C2CA -169.8(3) . . . . ?
C5BA C4BA C6AA C7AA -178.0(3) . . . . ?
C5BA C4BA C6AA C5AA -2.0(5) . . . . ?
C5BA C4BA C3BA C2BA 174.5(3) . . . . ?
C5BA C3AA C4AA C5AA 0.5(5) . . . . ?
C72 C71 C70 C69 0.5(4) . . . . ?
C72 C71 C70 C88 -177.9(3) . . . . ?
C72 C71 C85 O106 -3.9(6) . . . . ?
C72 C71 C85 C86 174.0(3) . . . . ?
C16 C11 C10 C9 -179.2(3) . . . . ?
C16 C21 C22 C23 176.8(3) . . . . ?
C16 C17 C18 C19 5.8(5) . . . . ?
C0BA C1BA C2BA C3BA -174.9(3) . . . . ?
C0BA C1BA C7AA C6AA 172.0(3) . . . . ?
C0BA C1BA C7AA C8AA -6.8(4) . . . . ?
C0BA C9AA C8AA C7AA -6.4(4) . . . . ?
C0BA C9AA C8AA C54 167.2(3) . . . . ?
C0BA C9AA C46 C47 -168.4(3) . . . . ?
C0BA C9AA C46 C45 11.0(5) . . . . ?
C0BA C43 C44 C45 8.3(5) . . . . ?
C25 C26 C36 C35 -177.6(3) . . . . ?
C25 C26 C27 C32 -170.8(3) . . . . ?
C25 C26 C27 C28 2.3(4) . . . . ?
C25 C24 C28 C27 -3.4(4) . . . . ?
C25 C24 C28 C29 169.9(3) . . . . ?
C25 C24 C23 C22 4.9(5) . . . . ?
C25 C20 C19 C18 175.3(3) . . . . ?
C25 C20 C21 C16 -168.5(3) . . . . ?
C25 C20 C21 C22 13.5(5) . . . . ?
C82 C83 C75 C76 -10.2(4) . . . . ?
C82 C83 C75 C74 170.0(3) . . . . ?
C82 C83 C84 C69 14.5(5) . . . . ?
C82 C83 C84 C72 -165.9(3) . . . . ?
C77 C76 C75 C83 -174.5(3) . . . . ?
C77 C76 C75 C74 5.3(6) . . . . ?
C77 C76 C80 C79 0.6(4) . . . . ?
C77 C76 C80 C81 -178.6(3) . . . . ?
C77 C78 C122 C111 -1.3(6) . . . . ?
C77 C78 C122 C121 178.5(3) . . . . ?
C2BA C1BA C0BA C9AA -179.5(3) . . . . ?
C2BA C1BA C0BA C43 4.5(6) . . . . ?
C2BA C1BA C7AA C6AA -5.9(5) . . . . ?
C2BA C1BA C7AA C8AA 175.3(3) . . . . ?
C112 C117 C118 C77 -5.2(6) . . . . ?
C112 C117 C116 C115 2.1(5) . . . . ?
C112 C111 C122 C78 -0.1(6) . . . . ?
C112 C111 C122 C121 -179.9(3) . . . . ?
C112 C111 C123 C124 -83.8(4) . . . . ?
C112 C111 C123 C128 95.1(4) . . . . ?
C112 C113 C114 C115 1.9(6) . . . . ?
C112 C113 C114 C133 -176.9(3) . . . . ?
C80 C76 C75 C83 6.0(4) . . . . ?
C80 C76 C75 C74 -174.1(3) . . . . ?
C80 C76 C77 C78 -1.0(4) . . . . ?
C80 C76 C77 C118 -179.6(3) . . . . ?
C80 C79 C78 C77 -0.8(4) . . . . ?
C80 C79 C78 C122 180.0(3) . . . . ?
C80 C79 C119 O132 3.8(6) . . . . ?
C80 C79 C119 C120 -177.8(3) . . . . ?
C9AA C0BA C43 O64 173.0(3) . . . . ?
C9AA C0BA C43 C44 -8.9(5) . . . . ?
C9AA C8AA C54 C53 2.2(6) . . . . ?
C9AA C46 C47 C55 179.5(3) . . . . ?
C9AA C46 C47 C48 1.0(6) . . . . ?
C9AA C46 C45 C44 -11.7(5) . . . . ?
C70 C71 C72 C84 3.9(4) . . . . ?
C70 C71 C72 C73 -174.8(3) . . . . ?
C70 C71 C85 O106 -175.9(3) . . . . ?
C70 C71 C85 C86 2.0(5) . . . . ?
C70 C69 C84 C83 -173.7(3) . . . . ?
C70 C69 C84 C72 6.7(4) . . . . ?
C70 C69 C96 C95 9.5(6) . . . . ?
C70 C88 C89 C97 -177.0(3) . . . . ?
C70 C88 C89 C90 3.7(6) . . . . ?
C70 C88 C87 C86 -3.0(5) . . . . ?
C8CA C6BA C7BA C2CA -176.8(3) . . . . ?
C8CA C6BA C7BA C8BA 1.2(4) . . . . ?
C8CA C6BA C7CA C1AA -167.4(3) . . . . ?
C8CA C6BA C7CA C6CA 9.0(5) . . . . ?
C8CA C3DA C2DA C1DA 0.5(5) . . . . ?
C8CA C9CA C0DA C1DA -1.1(6) . . . . ?
C24 C25 C20 C19 164.3(3) . . . . ?
C24 C25 C20 C21 -13.0(5) . . . . ?
C24 C28 C29 O174 5.2(6) . . . . ?
C24 C28 C29 C30 -173.1(3) . . . . ?
C24 C23 C22 C21 -4.0(5) . . . . ?
C78 C79 C80 C76 0.1(4) . . . . ?
C78 C79 C80 C81 179.2(3) . . . . ?
C78 C79 C119 O132 -177.8(4) . . . . ?
C78 C79 C119 C120 0.6(5) . . . . ?
C78 C77 C118 C117 5.1(6) . . . . ?
C78 C122 C121 C120 1.9(5) . . . . ?
C20 C25 C24 C28 -174.5(3) . . . . ?
C20 C25 C24 C23 3.9(5) . . . . ?
C20 C19 C18 C17 -2.6(5) . . . . ?
C20 C21 C22 C23 -5.4(5) . . . . ?
C19 C20 C21 C16 14.1(5) . . . . ?
C19 C20 C21 C22 -163.9(3) . . . . ?
C7AA C1BA C0BA C9AA 2.9(4) . . . . ?
C7AA C1BA C0BA C43 -173.2(3) . . . . ?
C7AA C1BA C2BA C3BA 2.5(5) . . . . ?
C7AA C6AA C5AA C4AA 178.4(3) . . . . ?
C7AA C8AA C54 C53 174.5(3) . . . . ?
C36 C26 C25 C24 167.3(3) . . . . ?
C36 C26 C25 C20 -13.5(6) . . . . ?
C36 C26 C27 C32 17.5(6) . . . . ?
C36 C26 C27 C28 -169.4(3) . . . . ?
C36 C35 C34 C33 2.3(6) . . . . ?
C36 C35 C34 C40 -178.3(3) . . . . ?
C36 C35 C37 C38 179.2(3) . . . . ?
C117 C112 C111 C122 1.4(6) . . . . ?
C117 C112 C111 C123 176.9(3) . . . . ?
C117 C112 C113 C114 -2.2(5) . . . . ?
C117 C116 C115 C114 -2.6(6) . . . . ?
C27 C26 C25 C24 -4.3(4) . . . . ?
C27 C26 C25 C20 174.9(3) . . . . ?
C27 C26 C36 C35 -7.6(6) . . . . ?
C27 C32 C33 C34 -9.3(6) . . . . ?
C27 C32 C33 C165 170.5(3) . . . . ?
C27 C32 C31 C30 1.4(5) . . . . ?
C27 C28 C29 O174 177.7(4) . . . . ?
C27 C28 C29 C30 -0.7(5) . . . . ?
C21 C16 C17 C6 -179.2(3) . . . . ?
C21 C16 C17 C18 1.3(5) . . . . ?
C21 C20 C19 C18 -7.5(5) . . . . ?
C97 C98 C99 C100 1.2(6) . . . . ?
C97 C102 C101 C100 0.5(6) . . . . ?
C111 C112 C117 C118 1.0(6) . . . . ?
C111 C112 C117 C116 -178.2(3) . . . . ?
C111 C112 C113 C114 176.4(3) . . . . ?
C111 C122 C121 C120 -178.3(4) . . . . ?
C111 C123 C124 C125 -179.3(3) . . . . ?
C111 C123 C124 C129 2.9(5) . . . . ?
C111 C123 C128 C127 178.9(3) . . . . ?
C111 C123 C128 C130 0.5(5) . . . . ?
C1AA C0AA C5BA C4BA -171.7(3) . . . . ?
C1AA C0AA C5BA C3AA 1.8(4) . . . . ?
C1AA C0AA C3CA C2CA 15.9(6) . . . . ?
C1AA C2AA C3AA C5BA -4.2(4) . . . . ?
C1AA C2AA C3AA C4AA 171.0(3) . . . . ?
C1AA C2AA C4CA O38 177.7(3) . . . . ?
C1AA C2AA C4CA C5CA -3.1(5) . . . . ?
C1AA C7CA C6CA C5CA 1.9(5) . . . . ?
C2AA C1AA C7CA C6BA 169.5(3) . . . . ?
C2AA C1AA C7CA C6CA -7.0(5) . . . . ?
C2AA C3AA C4AA C5AA -174.2(3) . . . . ?
C2AA C4CA C5CA C6CA -2.0(6) . . . . ?
C60 C55 C47 C46 102.6(3) . . . . ?
C60 C55 C47 C48 -78.8(4) . . . . ?
C60 C55 C56 C57 -0.8(5) . . . . ?
C60 C55 C56 C61 177.5(3) . . . . ?
C60 C59 C58 C57 -0.5(5) . . . . ?
C60 C59 C58 C63 179.7(3) . . . . ?
C17 C6 C1 O200 2.4(6) . . . . ?
C17 C6 C1 C2 -177.1(3) . . . . ?
C17 C16 C21 C20 -11.1(5) . . . . ?
C17 C16 C21 C22 166.7(3) . . . . ?
C35 C34 C33 C32 10.4(6) . . . . ?
C35 C34 C33 C165 -169.4(3) . . . . ?
C35 C34 C40 C39 -2.2(5) . . . . ?
C35 C37 C38 C39 0.8(6) . . . . ?
C8AA C9AA C46 C47 12.1(6) . . . . ?
C8AA C9AA C46 C45 -168.5(3) . . . . ?
C8AA C54 C53 C48 3.6(7) . . . . ?
C8AA C54 C53 C52 -175.9(4) . . . . ?
C5AA C6AA C7AA C1BA -171.5(3) . . . . ?
C5AA C6AA C7AA C8AA 7.0(6) . . . . ?
C95 C90 C89 C88 -3.4(6) . . . . ?
C95 C90 C89 C97 177.4(3) . . . . ?
C95 C90 C91 C92 0.1(5) . . . . ?
C32 C27 C28 C24 174.2(3) . . . . ?
C32 C27 C28 C29 0.5(5) . . . . ?
C32 C33 C165 C166 91.3(4) . . . . ?
C32 C33 C165 C170 -88.0(4) . . . . ?
C32 C31 C30 C29 -1.8(6) . . . . ?
C34 C35 C37 C38 1.0(5) . . . . ?
C34 C33 C165 C166 -88.8(4) . . . . ?
C34 C33 C165 C170 91.9(4) . . . . ?
C4 C5 C11 C16 -177.0(3) . . . . ?
C4 C5 C11 C10 11.5(6) . . . . ?
C4 C5 C6 C17 178.9(3) . . . . ?
C4 C5 C6 C1 -3.9(5) . . . . ?
C4 C7 C191 C192 -87.0(4) . . . . ?
C4 C7 C191 C196 92.3(4) . . . . ?
C4 C7 C8 C9 3.6(6) . . . . ?
C4 C7 C8 C12 -175.3(3) . . . . ?
C90 C95 C96 C69 0.5(6) . . . . ?
C90 C95 C94 C93 0.0(6) . . . . ?
C90 C91 C92 C93 -1.1(6) . . . . ?
C90 C91 C92 C107 178.2(4) . . . . ?
C113 C112 C117 C118 179.5(3) . . . . ?
C113 C112 C117 C116 0.2(5) . . . . ?
C113 C112 C111 C122 -177.0(3) . . . . ?
C113 C112 C111 C123 -1.5(4) . . . . ?
C113 C114 C115 C116 0.5(5) . . . . ?
C113 C114 C133 C134 -8.1(5) . . . . ?
C113 C114 C133 C135 -129.7(4) . . . . ?
C113 C114 C133 C136 111.8(4) . . . . ?
C2CA C7BA C8BA C9BA 3.5(5) . . . . ?
C122 C111 C123 C124 92.4(4) . . . . ?
C122 C111 C123 C128 -88.7(4) . . . . ?
C122 C121 C120 C119 0.0(6) . . . . ?
C3AA C2AA C4CA O38 -2.1(6) . . . . ?
C3AA C2AA C4CA C5CA 177.2(3) . . . . ?
C89 C88 C87 C86 177.5(4) . . . . ?
C89 C97 C98 C99 178.3(3) . . . . ?
C89 C97 C98 C103 0.2(6) . . . . ?
C89 C97 C102 C101 -179.0(3) . . . . ?
C89 C97 C102 C104 -0.3(5) . . . . ?
C89 C90 C91 C92 -179.0(3) . . . . ?
C55 C60 C59 C58 0.3(5) . . . . ?
C55 C56 C57 C58 0.7(5) . . . . ?
C6BA C8CA C3DA C2DA -167.8(3) . . . . ?
C6BA C8CA C3DA C5DA 10.4(4) . . . . ?
C6BA C8CA C9CA C0DA 168.2(3) . . . . ?
C6BA C8CA C9CA C4DA -9.8(5) . . . . ?
C6BA C7BA C8BA C9BA -174.6(3) . . . . ?
C6BA C7CA C6CA C5CA -174.9(4) . . . . ?
C123 C111 C122 C78 -175.6(3) . . . . ?
C123 C111 C122 C121 4.6(5) . . . . ?
C123 C124 C125 C126 -0.1(6) . . . . ?
C123 C128 C127 C126 1.1(6) . . . . ?
C118 C77 C78 C79 179.8(3) . . . . ?
C118 C77 C78 C122 -1.1(6) . . . . ?
C118 C117 C116 C115 -177.2(3) . . . . ?
C10 C11 C16 C21 -9.3(6) . . . . ?
C10 C11 C16 C17 168.0(3) . . . . ?
C10 C9 C8 C7 4.4(6) . . . . ?
C10 C9 C8 C12 -176.8(3) . . . . ?
C10 C9 C15 C14 177.5(3) . . . . ?
C28 C24 C23 C22 -177.1(3) . . . . ?
C28 C27 C32 C33 -179.8(3) . . . . ?
C28 C27 C32 C31 -0.8(5) . . . . ?
C28 C29 C30 C31 1.3(6) . . . . ?
C3 C4 C7 C191 -9.3(5) . . . . ?
C3 C4 C7 C8 172.8(3) . . . . ?
C3 C2 C1 O200 176.4(3) . . . . ?
C3 C2 C1 C6 -4.1(5) . . . . ?
C3BA C4BA C6AA C7AA 0.2(4) . . . . ?
C3BA C4BA C6AA C5AA 176.3(3) . . . . ?
C3BA C4BA C5BA C0AA -4.7(6) . . . . ?
C3BA C4BA C5BA C3AA -177.4(3) . . . . ?
C85 C71 C72 C84 -169.1(3) . . . . ?
C85 C71 C72 C73 12.2(6) . . . . ?
C85 C71 C70 C69 173.8(3) . . . . ?
C85 C71 C70 C88 -4.5(5) . . . . ?
C85 C86 C87 C88 0.8(6) . . . . ?
C9 C8 C12 C13 -1.6(5) . . . . ?
C9 C15 C14 C13 0.5(6) . . . . ?
C96 C69 C84 C83 14.3(6) . . . . ?
C96 C69 C84 C72 -165.3(3) . . . . ?
C96 C69 C70 C71 167.6(3) . . . . ?
C96 C69 C70 C88 -14.3(6) . . . . ?
C96 C95 C90 C89 -2.7(6) . . . . ?
C96 C95 C90 C91 178.4(3) . . . . ?
C96 C95 C94 C93 -178.2(4) . . . . ?
C46 C9AA C8AA C7AA 173.2(3) . . . . ?
C46 C9AA C8AA C54 -13.2(6) . . . . ?
C43 C0BA C9AA C8AA 178.6(3) . . . . ?
C43 C0BA C9AA C46 -1.0(5) . . . . ?
C43 C44 C45 C46 2.0(6) . . . . ?
C7 C4 C3 C2 -177.2(3) . . . . ?
C7 C191 C192 C193 177.6(3) . . . . ?
C7 C191 C192 C197 -4.0(5) . . . . ?
C7 C191 C196 C195 -177.0(3) . . . . ?
C7 C191 C196 C198 2.1(6) . . . . ?
C7 C8 C12 C13 177.4(3) . . . . ?
C48 C53 C52 C51 -0.7(6) . . . . ?
C48 C49 C50 C51 0.6(6) . . . . ?
C48 C49 C50 C65 -178.7(3) . . . . ?
C3CA C0AA C5BA C4BA 13.3(6) . . . . ?
C3CA C0AA C5BA C3AA -173.3(3) . . . . ?
C3CA C0AA C1AA C2AA 171.0(3) . . . . ?
C3CA C0AA C1AA C7CA -11.7(6) . . . . ?
C3CA C2CA C7BA C6BA -14.5(6) . . . . ?
C3CA C2CA C7BA C8BA 167.5(4) . . . . ?
C3CA C2CA C1CA C0CA -170.4(4) . . . . ?
C54 C53 C52 C51 178.8(4) . . . . ?
C53 C48 C47 C55 173.3(3) . . . . ?
C53 C48 C47 C46 -8.3(6) . . . . ?
C53 C48 C49 C50 -1.8(5) . . . . ?
C33 C32 C31 C30 -179.4(4) . . . . ?
C33 C34 C40 C39 177.2(3) . . . . ?
C33 C165 C166 C167 -177.8(3) . . . . ?
C33 C165 C166 C171 1.6(5) . . . . ?
C33 C165 C170 C169 178.3(3) . . . . ?
C33 C165 C170 C172 0.3(5) . . . . ?
C47 C55 C56 C57 -177.2(3) . . . . ?
C47 C55 C56 C61 1.1(5) . . . . ?
C47 C46 C45 C44 167.8(3) . . . . ?
C47 C48 C53 C54 2.5(6) . . . . ?
C47 C48 C53 C52 -178.0(3) . . . . ?
C47 C48 C49 C50 178.0(3) . . . . ?
C91 C90 C89 C88 175.5(3) . . . . ?
C91 C90 C89 C97 -3.7(4) . . . . ?
C91 C92 C107 C108 176.9(4) . . . . ?
C91 C92 C107 C109 -61.8(5) . . . . ?
C91 C92 C107 C110 57.3(5) . . . . ?
C7BA C2CA C3CA C0AA 1.6(6) . . . . ?
C7BA C2CA C1CA C0CA 4.1(6) . . . . ?
C7BA C6BA C7CA C1AA 12.8(6) . . . . ?
C7BA C6BA C7CA C6CA -170.8(3) . . . . ?
C1 C6 C17 C16 -178.6(3) . . . . ?
C1 C6 C17 C18 0.7(6) . . . . ?
C1 C2 C3 C4 -0.5(6) . . . . ?
C3DA C8CA C6BA C7BA 80.5(4) . . . . ?
C3DA C8CA C6BA C7CA -99.3(4) . . . . ?
C3DA C8CA C9CA C0DA -1.9(5) . . . . ?
C3DA C8CA C9CA C4DA -179.8(3) . . . . ?
C3DA C2DA C1DA C0DA -3.4(5) . . . . ?
C3DA C2DA C1DA C6DA 175.7(4) . . . . ?
C23 C24 C28 C27 178.4(3) . . . . ?
C23 C24 C28 C29 -8.3(6) . . . . ?
C165 C166 C167 C168 -0.8(5) . . . . ?
C165 C170 C169 C168 -0.2(5) . . . . ?
C87 C88 C89 C97 2.4(5) . . . . ?
C87 C88 C89 C90 -176.9(3) . . . . ?
C119 C79 C80 C76 178.7(3) . . . . ?
C119 C79 C80 C81 -2.3(6) . . . . ?
C119 C79 C78 C77 -179.4(3) . . . . ?
C119 C79 C78 C122 1.4(5) . . . . ?
C191 C7 C8 C9 -174.4(3) . . . . ?
C191 C7 C8 C12 6.8(4) . . . . ?
C191 C192 C193 C194 -0.2(6) . . . . ?
C191 C196 C195 C194 -1.0(6) . . . . ?
C116 C117 C118 C77 174.1(4) . . . . ?
C8 C9 C15 C14 -0.8(5) . . . . ?
C8 C7 C191 C192 91.2(4) . . . . ?
C8 C7 C191 C196 -89.5(4) . . . . ?
C8 C12 C13 C14 1.3(6) . . . . ?
C8 C12 C13 C201 178.7(3) . . . . ?
C93 C92 C107 C108 -3.8(6) . . . . ?
C93 C92 C107 C109 117.4(4) . . . . ?
C93 C92 C107 C110 -123.4(5) . . . . ?
C7CA C1AA C2AA C3AA -172.3(3) . . . . ?
C7CA C1AA C2AA C4CA 7.9(5) . . . . ?
C7CA C6BA C7BA C2CA 3.1(6) . . . . ?
C7CA C6BA C7BA C8BA -179.0(3) . . . . ?
C7CA C6CA C5CA C4CA 2.5(6) . . . . ?
C40 C34 C33 C32 -169.0(3) . . . . ?
C40 C34 C33 C165 11.2(5) . . . . ?
C40 C39 C175 C176 70.2(4) . . . . ?
C40 C39 C175 C177 -50.2(5) . . . . ?
C40 C39 C175 C178 -170.2(4) . . . . ?
C40 C39 C38 C37 -3.2(5) . . . . ?
C4CA C2AA C3AA C5BA 175.5(3) . . . . ?
C4CA C2AA C3AA C4AA -9.2(6) . . . . ?
C115 C114 C133 C134 173.1(3) . . . . ?
C115 C114 C133 C135 51.5(4) . . . . ?
C115 C114 C133 C136 -67.0(5) . . . . ?
C124 C123 C128 C127 -2.3(5) . . . . ?
C124 C123 C128 C130 179.4(4) . . . . ?
C124 C125 C126 C127 -1.0(6) . . . . ?
C124 C125 C126 C131 179.2(4) . . . . ?
C15 C9 C8 C7 -177.6(3) . . . . ?
C15 C9 C8 C12 1.3(5) . . . . ?
C9BA C0CA C1CA C2CA 1.1(6) . . . . ?
C92 C93 C94 C95 -1.1(6) . . . . ?
C94 C95 C90 C89 179.4(3) . . . . ?
C94 C95 C90 C91 0.5(5) . . . . ?
C94 C95 C96 C69 178.6(4) . . . . ?
C94 C93 C92 C91 1.6(6) . . . . ?
C94 C93 C92 C107 -177.7(4) . . . . ?
C98 C97 C89 C88 91.6(4) . . . . ?
C98 C97 C89 C90 -89.0(4) . . . . ?
C98 C97 C102 C101 0.4(5) . . . . ?
C98 C97 C102 C104 179.1(4) . . . . ?
C62 C60 C55 C47 -2.5(4) . . . . ?
C62 C60 C55 C56 -178.9(3) . . . . ?
C62 C60 C59 C58 179.6(3) . . . . ?
C56 C55 C47 C46 -81.0(4) . . . . ?
C56 C55 C47 C48 97.6(4) . . . . ?
C56 C57 C58 C59 0.0(5) . . . . ?
C56 C57 C58 C63 179.8(4) . . . . ?
C8BA C9BA C0CA C1CA -3.9(6) . . . . ?
C8BA C9BA C7DA C8DA 63.2(4) . . . . ?
C8BA C9BA C7DA C41 -58.1(5) . . . . ?
C8BA C9BA C7DA C42 -179.2(4) . . . . ?
C0CA C9BA C8BA C7BA 1.5(6) . . . . ?
C0CA C9BA C7DA C8DA -114.7(4) . . . . ?
C0CA C9BA C7DA C41 124.0(4) . . . . ?
C0CA C9BA C7DA C42 2.9(5) . . . . ?
C59 C60 C55 C47 176.8(3) . . . . ?
C59 C60 C55 C56 0.3(4) . . . . ?
C37 C35 C34 C33 -179.8(3) . . . . ?
C37 C35 C34 C40 -0.4(5) . . . . ?
C166 C165 C170 C169 -1.0(5) . . . . ?
C166 C165 C170 C172 -178.9(3) . . . . ?
C166 C167 C168 C169 -0.4(6) . . . . ?
C166 C167 C168 C173 178.2(3) . . . . ?
C2DA C1DA C0DA C9CA 3.6(6) . . . . ?
C12 C13 C14 C15 -0.6(6) . . . . ?
C12 C13 C201 C202 27.8(6) . . . . ?
C12 C13 C201 C203 146.9(4) . . . . ?
C12 C13 C201 C204 -91.6(5) . . . . ?
C170 C165 C166 C167 1.5(5) . . . . ?
C170 C165 C166 C171 -179.1(3) . . . . ?
C170 C169 C168 C167 0.9(6) . . . . ?
C170 C169 C168 C173 -177.8(3) . . . . ?
C1CA C2CA C3CA C0AA 175.3(4) . . . . ?
C1CA C2CA C7BA C6BA 171.9(3) . . . . ?
C1CA C2CA C7BA C8BA -6.1(5) . . . . ?
C49 C48 C53 C54 -177.7(3) . . . . ?
C49 C48 C53 C52 1.8(5) . . . . ?
C49 C48 C47 C55 -6.6(4) . . . . ?
C49 C48 C47 C46 171.9(3) . . . . ?
C49 C50 C51 C52 0.6(6) . . . . ?
C49 C50 C65 C66 -172.2(4) . . . . ?
C49 C50 C65 C67 67.7(5) . . . . ?
C49 C50 C65 C68 -52.6(5) . . . . ?
C102 C97 C89 C88 -88.9(4) . . . . ?
C102 C97 C89 C90 90.4(4) . . . . ?
C102 C97 C98 C99 -1.2(5) . . . . ?
C102 C97 C98 C103 -179.2(4) . . . . ?
C102 C101 C100 C99 -0.5(6) . . . . ?
C102 C101 C100 C105 -179.6(4) . . . . ?
C128 C123 C124 C125 1.8(5) . . . . ?
C128 C123 C124 C129 -176.0(3) . . . . ?
C128 C127 C126 C125 0.5(6) . . . . ?
C128 C127 C126 C131 -179.8(4) . . . . ?
C45 C46 C47 C55 0.0(5) . . . . ?
C45 C46 C47 C48 -178.4(3) . . . . ?
C50 C51 C52 C53 -0.5(6) . . . . ?
C133 C114 C115 C116 179.4(3) . . . . ?
C31 C32 C33 C34 171.6(3) . . . . ?
C31 C32 C33 C165 -8.5(5) . . . . ?
C192 C191 C196 C195 2.3(5) . . . . ?
C192 C191 C196 C198 -178.6(4) . . . . ?
C192 C193 C194 C195 1.5(6) . . . . ?
C192 C193 C194 C199 -177.4(4) . . . . ?
C14 C13 C201 C202 -154.9(4) . . . . ?
C14 C13 C201 C203 -35.8(6) . . . . ?
C14 C13 C201 C204 85.7(5) . . . . ?
C175 C39 C40 C34 -174.1(3) . . . . ?
C175 C39 C38 C37 174.9(4) . . . . ?
C38 C39 C40 C34 4.0(6) . . . . ?
C38 C39 C175 C176 -107.9(4) . . . . ?
C38 C39 C175 C177 131.8(4) . . . . ?
C38 C39 C175 C178 11.8(5) . . . . ?
C101 C100 C99 C98 -0.3(6) . . . . ?
C9CA C8CA C6BA C7BA -89.5(4) . . . . ?
C9CA C8CA C6BA C7CA 90.7(4) . . . . ?
C9CA C8CA C3DA C2DA 2.1(4) . . . . ?
C9CA C8CA C3DA C5DA -179.7(3) . . . . ?
C51 C50 C65 C66 8.5(6) . . . . ?
C51 C50 C65 C67 -111.5(5) . . . . ?
C51 C50 C65 C68 128.1(4) . . . . ?
C196 C191 C192 C193 -1.7(5) . . . . ?
C196 C191 C192 C197 176.7(3) . . . . ?
C196 C195 C194 C193 -0.9(6) . . . . ?
C196 C195 C194 C199 178.0(4) . . . . ?
C7DA C9BA C8BA C7BA -176.5(3) . . . . ?
C7DA C9BA C0CA C1CA 174.1(4) . . . . ?
C129 C124 C125 C126 177.7(4) . . . . ?
C65 C50 C51 C52 179.9(4) . . . . ?
C5DA C3DA C2DA C1DA -177.7(3) . . . . ?
C197 C192 C193 C194 -178.7(4) . . . . ?
C172 C170 C169 C168 177.8(3) . . . . ?
C198 C196 C195 C194 179.9(4) . . . . ?
C104 C102 C101 C100 -178.3(4) . . . . ?
C130 C128 C127 C126 179.5(4) . . . . ?
C171 C166 C167 C168 179.8(4) . . . . ?
C201 C13 C14 C15 -178.1(4) . . . . ?
C61 C56 C57 C58 -177.7(4) . . . . ?
C105 C100 C99 C98 178.7(4) . . . . ?
C103 C98 C99 C100 179.2(4) . . . . ?
C4DA C9CA C0DA C1DA 176.9(4) . . . . ?
C6DA C1DA C0DA C9CA -175.4(4) . . . . ?
